data_1512310
loop_
_publ_author_name
'Kawakami, Hiroki'
'Okada, Hiroshi'
'Matsuo, Yutaka'

_publ_section_title
;
 Efficient diels-alder addition of cyclopentadiene to lithium ion
 encapsulated [60]fullerene.
;
_journal_issue 17
_journal_name_full 'Organic letters'
_journal_page_first 4466
_journal_page_last 4469
_journal_paper_doi 10.1021/ol4020046
_journal_volume 15
_journal_year 2013
_chemical_formula_sum 'C97 H18 B F24 Li'
_chemical_formula_weight 1656.86
_chemical_name_common LiC60CpHTFPB
_chemical_name_systematic
; 
 [LiC60(C5H6)][B(C6H3(CF3)2)4] 
;
_space_group_IT_number 2
_symmetry_cell_setting triclinic
_symmetry_space_group_name_Hall '-P 1'
_symmetry_space_group_name_H-M 'P -1'
_atom_sites_solution_hydrogens geom
_atom_sites_solution_primary direct
_atom_sites_solution_secondary difmap
_cell_angle_alpha 105.6212(14)
_cell_angle_beta 98.5106(15)
_cell_angle_gamma 97.0837(15)
_cell_formula_units_Z 2
_cell_length_a 12.9680(4)
_cell_length_b 13.2685(4)
_cell_length_c 19.4117(6)
_cell_measurement_reflns_used 10994
_cell_measurement_temperature 123(2)
_cell_measurement_theta_max 67.00
_cell_measurement_theta_min 3.50
_cell_volume 3134.27(17)
_computing_cell_refinement 'CrystalClear (Rigaku/MSC Inc., 2006)'
_computing_data_collection 'CrystalClear (Rigaku/MSC Inc., 2006)'
_computing_data_reduction 'CrystalClear (Rigaku/MSC Inc., 2006)'
_computing_molecular_graphics 'Mercury (The Cambridge Crystallographic Data Centre)'
_computing_publication_material 'Yadokari-XG 2009 (Wakita, Nemoto et al., 2009)'
_computing_structure_refinement 'SHELXL-97 (Sheldrick, 1997)'
_computing_structure_solution 'SHELXS-97 (Sheldrick, 1990)'
_diffrn_ambient_temperature 123(2)
_diffrn_detector_area_resol_mean 10.00
_diffrn_measured_fraction_theta_full 0.983
_diffrn_measured_fraction_theta_max 0.983
_diffrn_measurement_device_type 'Rigaku RAXIS-RAPID'
_diffrn_measurement_method \w
_diffrn_radiation_monochromator graphite
_diffrn_radiation_source 'fine-focus sealed tube'
_diffrn_radiation_type CuK\a
_diffrn_radiation_wavelength 1.54187
_diffrn_reflns_av_R_equivalents 0.0694
_diffrn_reflns_av_sigmaI/netI 0.0904
_diffrn_reflns_limit_h_max 15
_diffrn_reflns_limit_h_min -15
_diffrn_reflns_limit_k_max 15
_diffrn_reflns_limit_k_min -15
_diffrn_reflns_limit_l_max 23
_diffrn_reflns_limit_l_min -23
_diffrn_reflns_number 51041
_diffrn_reflns_theta_full 67.00
_diffrn_reflns_theta_max 67.00
_diffrn_reflns_theta_min 3.50
_exptl_absorpt_coefficient_mu 1.323
_exptl_absorpt_correction_T_max 0.9490
_exptl_absorpt_correction_T_min 0.7778
_exptl_absorpt_correction_type empirical
_exptl_crystal_colour black
_exptl_crystal_density_diffrn 1.756
_exptl_crystal_density_method 'not measured'
_exptl_crystal_description block
_exptl_crystal_F_000 1648
_exptl_crystal_size_max 0.20
_exptl_crystal_size_mid 0.15
_exptl_crystal_size_min 0.04
_refine_diff_density_max 0.466
_refine_diff_density_min -0.436
_refine_diff_density_rms 0.084
_refine_ls_extinction_method none
_refine_ls_goodness_of_fit_ref 1.243
_refine_ls_hydrogen_treatment constr
_refine_ls_matrix_type full
_refine_ls_number_parameters 1115
_refine_ls_number_reflns 10994
_refine_ls_number_restraints 0
_refine_ls_restrained_S_all 1.243
_refine_ls_R_factor_all 0.1844
_refine_ls_R_factor_gt 0.0856
_refine_ls_shift/su_max 0.002
_refine_ls_shift/su_mean 0.000
_refine_ls_structure_factor_coef Fsqd
_refine_ls_weighting_details 'calc w=1/[\s^2^(Fo^2^)+(0.1000P)^2^+0.0000P] where P=(Fo^2^+2Fc^2^)/3'
_refine_ls_weighting_scheme calc
_refine_ls_wR_factor_gt 0.1959
_refine_ls_wR_factor_ref 0.2647
_reflns_number_gt 4628
_reflns_number_total 10994
_reflns_threshold_expression >2sigma(I)
_cod_data_source_file ol4020046_si_002.cif
_cod_data_source_block LiC60CpHTFPB
_cod_database_code 1512310

loop_
_symmetry_equiv_pos_as_xyz
'x, y, z'
'-x, -y, -z'

loop_
_atom_site_label
_atom_site_type_symbol
_atom_site_fract_x
_atom_site_fract_y
_atom_site_fract_z
_atom_site_U_iso_or_equiv
_atom_site_adp_type
_atom_site_occupancy
_atom_site_symmetry_multiplicity
_atom_site_calc_flag
_atom_site_refinement_flags
C1 C 0.4802(5) 0.1904(5) 0.3332(4) 0.0674(18) Uani 1 1 d .
C2 C 0.3840(7) 0.1235(6) 0.2792(5) 0.089(2) Uani 1 1 d .
C3 C 0.2902(7) 0.1358(6) 0.3045(5) 0.089(2) Uani 1 1 d .
C4 C 0.3133(7) 0.2288(7) 0.3723(4) 0.078(2) Uani 1 1 d .
C5 C 0.4209(7) 0.2672(7) 0.3829(4) 0.085(2) Uani 1 1 d .
C6 C 0.5656(5) 0.2495(6) 0.3025(4) 0.078(2) Uani 1 1 d .
C7 C 0.5390(6) 0.2205(7) 0.2162(4) 0.077(2) Uani 1 1 d .
C8 C 0.4617(7) 0.1439(6) 0.1737(4) 0.084(2) Uani 1 1 d .
C9 C 0.3772(6) 0.0908(5) 0.2047(4) 0.075(2) Uani 1 1 d .
C10 C 0.2793(7) 0.0728(5) 0.1542(4) 0.085(2) Uani 1 1 d .
C11 C 0.1820(7) 0.0839(6) 0.1828(6) 0.099(3) Uani 1 1 d .
C12 C 0.1922(6) 0.1168(6) 0.2605(5) 0.082(2) Uani 1 1 d .
C13 C 0.1151(6) 0.1888(8) 0.2772(5) 0.094(3) Uani 1 1 d .
C14 C 0.1388(7) 0.2705(9) 0.3366(5) 0.104(3) Uani 1 1 d .
C15 C 0.2379(6) 0.2912(8) 0.3854(4) 0.085(2) Uani 1 1 d .
C16 C 0.2719(7) 0.4038(8) 0.4122(4) 0.089(2) Uani 1 1 d .
C17 C 0.3787(7) 0.4468(7) 0.4234(4) 0.087(2) Uani 1 1 d .
C18 C 0.4568(7) 0.3758(7) 0.4083(3) 0.080(2) Uani 1 1 d .
C19 C 0.5374(6) 0.4308(7) 0.3768(4) 0.081(2) Uani 1 1 d .
C20 C 0.5810(5) 0.3685(6) 0.3203(4) 0.0730(19) Uani 1 1 d .
C21 C 0.5688(5) 0.3129(7) 0.1962(4) 0.080(2) Uani 1 1 d .
C22 C 0.5199(6) 0.3236(7) 0.1296(5) 0.086(2) Uani 1 1 d .
C23 C 0.4393(7) 0.2424(8) 0.0840(4) 0.089(2) Uani 1 1 d .
C24 C 0.4095(7) 0.1536(6) 0.1048(4) 0.082(2) Uani 1 1 d .
C25 C 0.2985(8) 0.1107(6) 0.0947(4) 0.096(2) Uani 1 1 d .
C26 C 0.2192(8) 0.1559(6) 0.0625(4) 0.091(2) Uani 1 1 d .
C27 C 0.1239(7) 0.1690(8) 0.0908(5) 0.101(3) Uani 1 1 d .
C28 C 0.1066(7) 0.1335(7) 0.1516(6) 0.107(3) Uani 1 1 d .
C29 C 0.0620(5) 0.1978(7) 0.2078(5) 0.081(2) Uani 1 1 d .
C30 C 0.0373(5) 0.2924(8) 0.2022(5) 0.095(2) Uani 1 1 d .
C31 C 0.0627(6) 0.3839(8) 0.2682(5) 0.094(2) Uani 1 1 d .
C32 C 0.1102(6) 0.3736(8) 0.3321(5) 0.093(3) Uani 1 1 d .
C33 C 0.1932(7) 0.4539(8) 0.3798(4) 0.096(2) Uani 1 1 d .
C34 C 0.2242(7) 0.5453(7) 0.3591(4) 0.089(2) Uani 1 1 d .
C35 C 0.3349(7) 0.5880(6) 0.3709(4) 0.091(2) Uani 1 1 d .
C36 C 0.4111(7) 0.5395(6) 0.4012(4) 0.085(2) Uani 1 1 d .
C37 C 0.5083(6) 0.5294(6) 0.3734(5) 0.087(2) Uani 1 1 d .
C38 C 0.5238(6) 0.5662(6) 0.3117(6) 0.094(3) Uani 1 1 d .
C39 C 0.5700(5) 0.5023(6) 0.2567(5) 0.079(2) Uani 1 1 d .
C40 C 0.5930(5) 0.4054(7) 0.2614(5) 0.088(2) Uani 1 1 d .
C41 C 0.4940(7) 0.4302(9) 0.1285(6) 0.103(3) Uani 1 1 d .
C42 C 0.3955(7) 0.4089(8) 0.0784(4) 0.095(2) Uani 1 1 d .
C43 C 0.3584(9) 0.2923(8) 0.0503(4) 0.095(3) Uani 1 1 d .
C44 C 0.2523(8) 0.2491(8) 0.0398(4) 0.100(3) Uani 1 1 d .
C45 C 0.1715(8) 0.3188(8) 0.0561(4) 0.092(3) Uani 1 1 d .
C46 C 0.0965(6) 0.2668(8) 0.0879(5) 0.092(3) Uani 1 1 d .
C47 C 0.0539(5) 0.3295(8) 0.1438(5) 0.084(2) Uani 1 1 d .
C48 C 0.0882(6) 0.4406(7) 0.1660(5) 0.093(2) Uani 1 1 d .
C49 C 0.0934(7) 0.4740(8) 0.2471(5) 0.090(2) Uani 1 1 d .
C50 C 0.1718(7) 0.5538(7) 0.2905(5) 0.094(2) Uani 1 1 d .
C51 C 0.2550(7) 0.6052(6) 0.2587(5) 0.091(3) Uani 1 1 d .
C52 C 0.3541(7) 0.6263(5) 0.3095(5) 0.086(2) Uani 1 1 d .
C53 C 0.4487(7) 0.6148(6) 0.2823(6) 0.102(3) Uani 1 1 d .
C54 C 0.4415(6) 0.5831(6) 0.2034(5) 0.085(2) Uani 1 1 d .
C55 C 0.5175(7) 0.5129(8) 0.1877(6) 0.096(3) Uani 1 1 d .
C56 C 0.3159(7) 0.4726(8) 0.0912(5) 0.092(3) Uani 1 1 d .
C57 C 0.2080(8) 0.4270(10) 0.0805(5) 0.107(3) Uani 1 1 d .
C58 C 0.1629(6) 0.4934(7) 0.1399(5) 0.081(2) Uani 1 1 d .
C59 C 0.2469(7) 0.5738(7) 0.1849(7) 0.104(3) Uani 1 1 d .
C60 C 0.3419(7) 0.5658(7) 0.1598(6) 0.101(3) Uani 1 1 d .
C61 C 0.5478(5) 0.1216(6) 0.3720(4) 0.076(2) Uani 1 1 d .
H1 H 0.5061 0.0615 0.3834 0.091 Uiso 1 1 calc R
C62 C 0.6203(7) 0.2005(6) 0.4347(4) 0.087(2) Uani 1 1 d .
H2 H 0.6170 0.2120 0.4847 0.105 Uiso 1 1 calc R
C63 C 0.6912(7) 0.2523(7) 0.4072(4) 0.098(2) Uani 1 1 d .
H3 H 0.7452 0.3106 0.4341 0.117 Uiso 1 1 calc R
C64 C 0.6712(5) 0.2041(6) 0.3296(4) 0.078(2) Uani 1 1 d .
H4 H 0.7322 0.2149 0.3048 0.094 Uiso 1 1 calc R
C65 C 0.6233(6) 0.0904(5) 0.3191(4) 0.084(2) Uani 1 1 d .
H5 H 0.6750 0.0487 0.3357 0.101 Uiso 1 1 calc R
H6 H 0.5861 0.0533 0.2686 0.101 Uiso 1 1 calc R
B1 B 0.1403(5) 0.1745(5) -0.2474(3) 0.0487(17) Uani 1 1 d .
C66 C 0.0179(4) 0.1564(4) -0.2355(3) 0.0532(15) Uani 1 1 d .
C67 C -0.0692(4) 0.1411(4) -0.2910(3) 0.0544(15) Uani 1 1 d .
H7 H -0.0593 0.1294 -0.3398 0.065 Uiso 1 1 calc R
C68 C -0.1721(5) 0.1428(4) -0.2755(3) 0.0536(15) Uani 1 1 d .
C69 C -0.1911(5) 0.1622(4) -0.2053(3) 0.0586(16) Uani 1 1 d .
H8 H -0.2605 0.1645 -0.1956 0.070 Uiso 1 1 calc R
C70 C -0.1047(5) 0.1781(5) -0.1496(3) 0.0576(16) Uani 1 1 d .
C71 C -0.0034(4) 0.1743(4) -0.1648(3) 0.0550(15) Uani 1 1 d .
H9 H 0.0538 0.1843 -0.1256 0.066 Uiso 1 1 calc R
C72 C -0.2599(5) 0.1196(6) -0.3386(4) 0.0638(17) Uani 1 1 d .
C73 C -0.1198(6) 0.1981(8) -0.0731(4) 0.082(2) Uani 1 1 d .
C74 C 0.1557(5) 0.1025(5) -0.3272(3) 0.0549(15) Uani 1 1 d .
C75 C 0.0924(5) 0.0047(5) -0.3667(3) 0.0552(15) Uani 1 1 d .
H10 H 0.0336 -0.0213 -0.3486 0.066 Uiso 1 1 calc R
C76 C 0.1142(5) -0.0551(5) -0.4320(3) 0.0546(15) Uani 1 1 d .
C77 C 0.2016(4) -0.0223(5) -0.4588(3) 0.0546(15) Uani 1 1 d .
H11 H 0.2165 -0.0641 -0.5031 0.066 Uiso 1 1 calc R
C78 C 0.2662(5) 0.0720(5) -0.4199(3) 0.0540(15) Uani 1 1 d .
C79 C 0.2443(4) 0.1347(5) -0.3553(3) 0.0540(15) Uani 1 1 d .
H12 H 0.2898 0.2001 -0.3297 0.065 Uiso 1 1 calc R
C80 C 0.0453(5) -0.1590(5) -0.4715(4) 0.0643(17) Uani 1 1 d .
C81 C 0.3629(5) 0.1113(6) -0.4460(3) 0.0632(17) Uani 1 1 d .
C82 C 0.2237(5) 0.1382(4) -0.1907(3) 0.0507(14) Uani 1 1 d .
C83 C 0.1963(5) 0.0444(4) -0.1717(3) 0.0564(16) Uani 1 1 d .
H13 H 0.1258 0.0067 -0.1880 0.068 Uiso 1 1 calc R
C84 C 0.2686(5) 0.0049(4) -0.1300(3) 0.0531(15) Uani 1 1 d .
C85 C 0.3721(5) 0.0574(5) -0.1061(3) 0.0557(15) Uani 1 1 d .
H14 H 0.4224 0.0307 -0.0781 0.067 Uiso 1 1 calc R
C86 C 0.4008(5) 0.1496(5) -0.1239(3) 0.0559(15) Uani 1 1 d .
C87 C 0.3289(4) 0.1898(4) -0.1649(3) 0.0540(15) Uani 1 1 d .
H15 H 0.3513 0.2537 -0.1758 0.065 Uiso 1 1 calc R
C88 C 0.2351(5) -0.0959(5) -0.1135(4) 0.0637(17) Uani 1 1 d .
C89 C 0.5138(5) 0.2053(6) -0.1022(4) 0.073(2) Uani 1 1 d .
C90 C 0.1636(4) 0.3000(5) -0.2410(3) 0.0514(15) Uani 1 1 d .
C91 C 0.1853(4) 0.3757(5) -0.1722(3) 0.0568(16) Uani 1 1 d .
H16 H 0.1966 0.3525 -0.1299 0.068 Uiso 1 1 calc R
C92 C 0.1910(4) 0.4841(5) -0.1641(3) 0.0548(15) Uani 1 1 d .
C93 C 0.1735(4) 0.5223(5) -0.2239(3) 0.0539(15) Uani 1 1 d .
H17 H 0.1760 0.5960 -0.2182 0.065 Uiso 1 1 calc R
C94 C 0.1519(4) 0.4479(5) -0.2928(3) 0.0546(15) Uani 1 1 d .
C95 C 0.1455(4) 0.3394(5) -0.3009(3) 0.0560(15) Uani 1 1 d .
H18 H 0.1283 0.2909 -0.3485 0.067 Uiso 1 1 calc R
C96 C 0.2110(6) 0.5584(5) -0.0898(4) 0.0643(17) Uani 1 1 d .
C97 C 0.1330(6) 0.4826(5) -0.3600(3) 0.0636(17) Uani 1 1 d .
F1 F -0.2498(2) 0.1845(2) -0.38049(16) 0.0630(9) Uani 1 1 d .
F2 F -0.3547(3) 0.1264(3) -0.31873(18) 0.0806(11) Uani 1 1 d .
F3 F -0.2708(3) 0.0207(3) -0.38397(18) 0.0738(10) Uani 1 1 d .
F4 F -0.0656(3) 0.2949(3) -0.03143(19) 0.0934(13) Uani 1 1 d .
F5 F -0.2187(3) 0.1968(5) -0.0658(2) 0.160(2) Uani 1 1 d .
F6 F -0.0808(3) 0.1301(4) -0.0411(2) 0.1027(14) Uani 1 1 d .
F7 F -0.0575(3) -0.1521(3) -0.4844(2) 0.1093(14) Uani 1 1 d .
F8 F 0.0474(3) -0.2297(3) -0.43354(19) 0.0889(12) Uani 1 1 d .
F9 F 0.0669(4) -0.2062(3) -0.5347(2) 0.1174(16) Uani 1 1 d .
F10 F 0.4050(3) 0.0317(3) -0.48308(19) 0.0790(11) Uani 1 1 d .
F11 F 0.4412(3) 0.1680(3) -0.39079(19) 0.0878(12) Uani 1 1 d .
F12 F 0.3453(3) 0.1728(3) -0.4886(2) 0.0885(12) Uani 1 1 d .
F13 F 0.1486(3) -0.0935(3) -0.08274(17) 0.0762(10) Uani 1 1 d .
F14 F 0.2091(3) -0.1799(3) -0.1734(2) 0.0771(10) Uani 1 1 d .
F15 F 0.3103(3) -0.1194(3) -0.0683(2) 0.0909(12) Uani 1 1 d .
F16 F 0.5706(3) 0.1723(3) -0.0512(2) 0.0974(13) Uani 1 1 d .
F17 F 0.5641(3) 0.1952(3) -0.1579(2) 0.0795(11) Uani 1 1 d .
F18 F 0.5205(3) 0.3114(3) -0.07177(19) 0.0840(11) Uani 1 1 d .
F19 F 0.3067(3) 0.5587(3) -0.05119(17) 0.0829(11) Uani 1 1 d .
F20 F 0.2059(3) 0.6587(3) -0.08742(17) 0.0874(12) Uani 1 1 d .
F21 F 0.1429(3) 0.5328(3) -0.04906(18) 0.0775(10) Uani 1 1 d .
F22 F 0.1457(3) 0.5876(3) -0.34681(18) 0.0776(11) Uani 1 1 d .
F23 F 0.0332(3) 0.4447(3) -0.39877(17) 0.0761(10) Uani 1 1 d .
F24 F 0.1960(3) 0.4474(3) -0.40589(18) 0.0828(11) Uani 1 1 d .
Li1 Li 0.398(7) 0.419(7) 0.257(5) 0.05(2) Uiso 0.10 1 d P
Li2 Li 0.255(7) 0.278(8) 0.239(5) 0.33(4) Uiso 0.45 1 d P
Li4 Li 0.321(9) 0.370(9) 0.311(6) 0.08(3) Uiso 0.10 1 d P
Li5 Li 0.372(12) 0.340(12) 0.183(9) 0.43(8) Uiso 0.35 1 d P

loop_
_atom_site_aniso_label
_atom_site_aniso_U_11
_atom_site_aniso_U_22
_atom_site_aniso_U_33
_atom_site_aniso_U_23
_atom_site_aniso_U_13
_atom_site_aniso_U_12
C1 0.065(4) 0.071(5) 0.070(5) 0.035(4) 0.001(4) 0.006(4)
C2 0.083(6) 0.072(5) 0.124(7) 0.058(5) 0.002(6) 0.015(4)
C3 0.090(6) 0.081(6) 0.113(7) 0.065(6) 0.008(6) 0.012(5)
C4 0.079(6) 0.104(7) 0.067(5) 0.050(5) 0.015(4) 0.012(5)
C5 0.095(6) 0.115(7) 0.066(5) 0.051(5) 0.019(5) 0.039(6)
C6 0.064(4) 0.092(6) 0.086(5) 0.042(4) 0.003(4) 0.024(4)
C7 0.076(5) 0.101(6) 0.071(5) 0.040(5) 0.020(4) 0.040(5)
C8 0.102(6) 0.081(6) 0.075(6) 0.023(5) 0.016(5) 0.040(5)
C9 0.112(6) 0.058(4) 0.058(5) 0.022(4) 0.009(5) 0.022(4)
C10 0.098(6) 0.060(5) 0.083(6) 0.022(4) -0.019(5) -0.005(4)
C11 0.073(6) 0.068(5) 0.139(8) 0.033(6) -0.012(6) -0.023(4)
C12 0.076(6) 0.081(6) 0.098(6) 0.052(5) 0.004(5) 0.007(4)
C13 0.075(6) 0.119(8) 0.087(7) 0.045(6) 0.019(5) -0.024(6)
C14 0.081(6) 0.160(10) 0.090(7) 0.069(7) 0.016(5) 0.012(6)
C15 0.081(6) 0.125(8) 0.078(5) 0.062(5) 0.029(5) 0.036(6)
C16 0.108(7) 0.111(7) 0.071(5) 0.042(5) 0.031(5) 0.055(6)
C17 0.086(6) 0.112(7) 0.058(5) 0.016(5) 0.005(4) 0.025(6)
C18 0.108(7) 0.077(6) 0.048(4) 0.011(4) -0.009(4) 0.033(5)
C19 0.069(5) 0.100(6) 0.060(5) 0.001(5) -0.003(4) 0.030(5)
C20 0.048(4) 0.069(5) 0.096(6) 0.032(5) -0.008(4) 0.000(3)
C21 0.059(5) 0.088(6) 0.083(6) 0.010(5) 0.018(4) 0.009(4)
C22 0.088(6) 0.113(7) 0.095(6) 0.066(6) 0.050(5) 0.042(5)
C23 0.098(6) 0.121(8) 0.057(5) 0.026(5) 0.026(5) 0.039(6)
C24 0.125(7) 0.078(6) 0.058(5) 0.024(4) 0.031(5) 0.046(5)
C25 0.121(7) 0.078(6) 0.077(6) 0.011(5) 0.003(5) 0.023(5)
C26 0.125(8) 0.082(6) 0.051(5) 0.011(4) -0.021(5) 0.020(6)
C27 0.086(6) 0.107(7) 0.094(7) 0.038(6) -0.030(5) -0.007(5)
C28 0.084(6) 0.083(6) 0.133(9) 0.038(6) -0.032(6) -0.016(5)
C29 0.060(5) 0.080(6) 0.103(7) 0.041(5) 0.001(4) -0.002(4)
C30 0.063(5) 0.111(7) 0.114(7) 0.052(7) -0.003(5) 0.004(5)
C31 0.067(5) 0.113(8) 0.103(7) 0.036(7) 0.014(5) 0.017(5)
C32 0.071(5) 0.137(8) 0.103(7) 0.066(7) 0.041(5) 0.042(6)
C33 0.092(7) 0.128(8) 0.083(6) 0.030(6) 0.040(5) 0.048(6)
C34 0.098(7) 0.086(6) 0.089(6) 0.022(5) 0.025(5) 0.045(5)
C35 0.099(7) 0.079(6) 0.087(6) 0.006(5) 0.006(5) 0.037(5)
C36 0.104(7) 0.075(5) 0.061(5) -0.001(4) -0.010(4) 0.032(5)
C37 0.070(5) 0.075(6) 0.096(6) 0.011(5) -0.011(5) 0.001(4)
C38 0.064(5) 0.063(5) 0.137(8) 0.021(6) -0.010(5) 0.001(4)
C39 0.055(4) 0.071(5) 0.117(7) 0.049(5) 0.001(4) 0.007(4)
C40 0.055(4) 0.100(7) 0.124(7) 0.065(6) 0.009(4) 0.006(4)
C41 0.084(6) 0.150(10) 0.109(8) 0.087(7) 0.035(6) 0.019(6)
C42 0.106(7) 0.126(8) 0.075(6) 0.062(6) 0.024(5) 0.026(6)
C43 0.135(8) 0.119(8) 0.054(5) 0.043(5) 0.032(5) 0.055(7)
C44 0.106(7) 0.135(9) 0.056(5) 0.033(5) 0.002(5) 0.017(7)
C45 0.117(8) 0.098(7) 0.058(5) 0.028(5) -0.015(5) 0.030(6)
C46 0.069(5) 0.129(8) 0.070(6) 0.039(6) -0.019(4) 0.000(5)
C47 0.057(5) 0.119(8) 0.081(6) 0.050(6) -0.005(4) 0.006(5)
C48 0.063(5) 0.098(7) 0.123(8) 0.055(6) -0.007(5) 0.015(5)
C49 0.072(6) 0.117(8) 0.092(7) 0.039(6) 0.012(5) 0.035(5)
C50 0.087(6) 0.103(7) 0.107(7) 0.035(6) 0.025(6) 0.056(5)
C51 0.123(8) 0.075(5) 0.086(6) 0.032(5) 0.010(6) 0.049(5)
C52 0.077(6) 0.062(5) 0.109(7) 0.018(5) -0.004(5) 0.015(4)
C53 0.077(6) 0.059(5) 0.158(9) 0.037(6) -0.009(6) -0.004(4)
C54 0.072(5) 0.073(5) 0.125(7) 0.060(5) 0.012(5) 0.014(4)
C55 0.082(6) 0.095(7) 0.113(8) 0.043(6) 0.025(6) -0.012(5)
C56 0.081(6) 0.123(8) 0.100(7) 0.084(6) 0.012(5) 0.020(6)
C57 0.104(8) 0.141(9) 0.090(7) 0.070(7) -0.011(6) 0.031(7)
C58 0.069(5) 0.086(6) 0.103(6) 0.054(5) 0.002(5) 0.025(5)
C59 0.073(6) 0.087(6) 0.170(10) 0.076(7) -0.003(7) 0.025(5)
C60 0.087(7) 0.101(7) 0.145(9) 0.089(7) 0.015(6) 0.021(6)
C61 0.066(5) 0.088(5) 0.083(5) 0.046(5) 0.002(4) 0.015(4)
C62 0.108(6) 0.098(6) 0.063(5) 0.034(5) 0.001(5) 0.040(5)
C63 0.118(7) 0.097(6) 0.071(6) 0.024(5) -0.001(5) 0.018(5)
C64 0.085(5) 0.081(6) 0.076(5) 0.024(4) 0.022(4) 0.027(4)
C65 0.110(6) 0.073(5) 0.069(5) 0.021(4) -0.004(4) 0.040(5)
B1 0.058(4) 0.053(4) 0.037(4) 0.013(3) 0.012(3) 0.014(3)
C66 0.067(4) 0.055(4) 0.046(4) 0.019(3) 0.019(3) 0.020(3)
C67 0.058(4) 0.068(4) 0.042(3) 0.023(3) 0.009(3) 0.016(3)
C68 0.069(4) 0.054(4) 0.039(3) 0.016(3) 0.004(3) 0.016(3)
C69 0.062(4) 0.065(4) 0.047(4) 0.014(3) 0.007(3) 0.013(3)
C70 0.060(4) 0.070(4) 0.038(3) 0.007(3) 0.006(3) 0.017(3)
C71 0.048(4) 0.070(4) 0.047(4) 0.016(3) 0.008(3) 0.012(3)
C72 0.061(4) 0.067(5) 0.069(5) 0.027(4) 0.012(4) 0.019(4)
C73 0.060(5) 0.123(7) 0.045(5) -0.003(5) 0.006(4) 0.021(5)
C74 0.067(4) 0.052(4) 0.054(4) 0.025(3) 0.012(3) 0.019(3)
C75 0.064(4) 0.052(4) 0.052(4) 0.018(3) 0.010(3) 0.012(3)
C76 0.056(4) 0.050(4) 0.051(4) 0.013(3) 0.001(3) -0.004(3)
C77 0.052(4) 0.065(4) 0.044(4) 0.013(3) 0.007(3) 0.007(3)
C78 0.060(4) 0.060(4) 0.046(4) 0.020(3) 0.015(3) 0.008(3)
C79 0.061(4) 0.059(4) 0.044(4) 0.018(3) 0.008(3) 0.012(3)
C80 0.075(5) 0.065(5) 0.050(4) 0.013(4) 0.008(4) 0.013(4)
C81 0.063(4) 0.074(5) 0.048(4) 0.013(4) 0.007(4) 0.007(4)
C82 0.059(4) 0.055(4) 0.041(3) 0.016(3) 0.012(3) 0.012(3)
C83 0.062(4) 0.059(4) 0.053(4) 0.024(3) 0.008(3) 0.011(3)
C84 0.057(4) 0.050(4) 0.054(4) 0.025(3) 0.003(3) 0.004(3)
C85 0.064(4) 0.060(4) 0.051(4) 0.027(3) 0.013(3) 0.014(3)
C86 0.056(4) 0.066(4) 0.047(4) 0.019(3) 0.010(3) 0.005(3)
C87 0.059(4) 0.055(4) 0.047(4) 0.019(3) 0.003(3) 0.008(3)
C88 0.069(5) 0.065(5) 0.065(5) 0.033(4) 0.010(4) 0.011(4)
C89 0.061(5) 0.090(6) 0.082(5) 0.055(5) 0.006(4) 0.012(4)
C90 0.059(4) 0.060(4) 0.037(3) 0.013(3) 0.010(3) 0.018(3)
C91 0.067(4) 0.059(4) 0.054(4) 0.023(3) 0.016(3) 0.026(3)
C92 0.061(4) 0.066(4) 0.040(3) 0.013(3) 0.013(3) 0.020(3)
C93 0.058(4) 0.053(4) 0.053(4) 0.016(3) 0.013(3) 0.016(3)
C94 0.047(3) 0.070(4) 0.052(4) 0.025(4) 0.008(3) 0.017(3)
C95 0.063(4) 0.053(4) 0.053(4) 0.017(3) 0.007(3) 0.012(3)
C96 0.079(5) 0.056(4) 0.063(5) 0.021(4) 0.015(4) 0.018(4)
C97 0.077(5) 0.064(5) 0.053(4) 0.022(4) 0.009(4) 0.021(4)
F1 0.069(2) 0.071(2) 0.054(2) 0.0275(18) 0.0067(16) 0.0157(18)
F2 0.061(2) 0.118(3) 0.066(2) 0.035(2) 0.0055(19) 0.017(2)
F3 0.091(3) 0.064(2) 0.061(2) 0.020(2) -0.0016(19) 0.009(2)
F4 0.096(3) 0.114(3) 0.057(2) -0.002(2) 0.009(2) 0.036(3)
F5 0.064(3) 0.330(7) 0.055(3) 0.002(3) 0.015(2) 0.031(4)
F6 0.115(3) 0.131(4) 0.057(2) 0.035(3) 0.014(2) -0.010(3)
F7 0.078(3) 0.086(3) 0.137(4) 0.010(3) -0.021(3) 0.013(2)
F8 0.108(3) 0.066(3) 0.086(3) 0.028(2) -0.002(2) 0.000(2)
F9 0.155(4) 0.096(3) 0.070(3) -0.018(2) 0.050(3) -0.035(3)
F10 0.073(3) 0.092(3) 0.071(2) 0.018(2) 0.019(2) 0.020(2)
F11 0.067(2) 0.116(3) 0.062(2) 0.006(2) 0.012(2) -0.011(2)
F12 0.090(3) 0.109(3) 0.094(3) 0.064(2) 0.034(2) 0.022(2)
F13 0.083(3) 0.084(3) 0.072(2) 0.040(2) 0.023(2) 0.003(2)
F14 0.099(3) 0.056(2) 0.077(3) 0.021(2) 0.018(2) 0.010(2)
F15 0.081(3) 0.090(3) 0.110(3) 0.066(2) -0.014(2) 0.002(2)
F16 0.060(2) 0.136(3) 0.112(3) 0.084(3) -0.007(2) 0.001(2)
F17 0.062(2) 0.102(3) 0.087(3) 0.042(2) 0.026(2) 0.011(2)
F18 0.073(3) 0.084(3) 0.087(3) 0.026(2) 0.005(2) -0.006(2)
F19 0.079(3) 0.099(3) 0.055(2) 0.006(2) -0.0033(19) 0.014(2)
F20 0.147(4) 0.055(2) 0.061(2) 0.0146(19) 0.024(2) 0.020(2)
F21 0.098(3) 0.077(3) 0.061(2) 0.018(2) 0.031(2) 0.015(2)
F22 0.091(3) 0.070(3) 0.077(2) 0.036(2) 0.007(2) 0.012(2)
F23 0.078(3) 0.085(3) 0.066(2) 0.037(2) -0.0070(19) 0.007(2)
F24 0.102(3) 0.104(3) 0.064(2) 0.041(2) 0.034(2) 0.039(2)

loop_
_atom_type_symbol
_atom_type_description
_atom_type_scat_dispersion_real
_atom_type_scat_dispersion_imag
_atom_type_scat_source
C C 0.0181 0.0091 'International Tables Vol C Tables 4.2.6.8 and 6.1.1.4'
H H 0.0000 0.0000 'International Tables Vol C Tables 4.2.6.8 and 6.1.1.4'
B B 0.0090 0.0039 'International Tables Vol C Tables 4.2.6.8 and 6.1.1.4'
F F 0.0727 0.0534 'International Tables Vol C Tables 4.2.6.8 and 6.1.1.4'
Li Li 0.0008 0.0003 'International Tables Vol C Tables 4.2.6.8 and 6.1.1.4'

loop_
_geom_angle_atom_site_label_1
_geom_angle_atom_site_label_2
_geom_angle_atom_site_label_3
_geom_angle
C2 C1 C6 117.0(6)
C2 C1 C5 97.5(6)
C6 C1 C5 113.2(6)
C2 C1 C61 112.4(5)
C6 C1 C61 101.7(5)
C5 C1 C61 115.8(5)
C9 C2 C3 117.0(8)
C9 C2 C1 124.7(8)
C3 C2 C1 112.8(8)
C12 C3 C2 124.5(9)
C12 C3 C4 117.5(8)
C2 C3 C4 108.3(8)
C12 C3 Li2 65(2)
C2 C3 Li2 92(2)
C4 C3 Li2 84(2)
C15 C4 C5 124.5(8)
C15 C4 C3 118.6(8)
C5 C4 C3 105.4(7)
C15 C4 Li4 67(3)
C5 C4 Li4 76(3)
C3 C4 Li4 97(3)
C18 C5 C4 119.4(8)
C18 C5 C1 121.8(7)
C4 C5 C1 112.9(8)
C18 C5 Li4 67(3)
C4 C5 Li4 72(3)
C1 C5 Li4 111(3)
C20 C6 C1 119.6(6)
C20 C6 C7 98.7(6)
C1 C6 C7 112.2(6)
C20 C6 C64 114.0(6)
C1 C6 C64 101.5(5)
C7 C6 C64 111.1(5)
C8 C7 C21 120.7(7)
C8 C7 C6 124.4(7)
C21 C7 C6 108.3(7)
C7 C8 C24 119.9(8)
C7 C8 C9 121.6(7)
C24 C8 C9 106.5(7)
C2 C9 C10 122.7(8)
C2 C9 C8 117.5(7)
C10 C9 C8 107.0(6)
C25 C10 C9 108.9(8)
C25 C10 C11 121.3(8)
C9 C10 C11 118.6(7)
C28 C11 C12 109.8(9)
C28 C11 C10 119.6(9)
C12 C11 C10 116.9(7)
C28 C11 Li2 77(2)
C12 C11 Li2 67(2)
C10 C11 Li2 88(2)
C3 C12 C11 120.2(8)
C3 C12 C13 121.0(9)
C11 C12 C13 106.5(7)
C3 C12 Li2 83(2)
C11 C12 Li2 79(2)
C13 C12 Li2 72(2)
C14 C13 C29 121.7(9)
C14 C13 C12 119.6(9)
C29 C13 C12 107.0(8)
C14 C13 Li2 85(2)
C29 C13 Li2 78(2)
C12 C13 Li2 72(2)
C13 C14 C15 121.3(10)
C13 C14 C32 118.6(9)
C15 C14 C32 108.3(9)
C13 C14 Li2 65(2)
C15 C14 Li2 84(2)
C32 C14 Li2 88(2)
C13 C14 Li4 99(2)
C15 C14 Li4 57(2)
C32 C14 Li4 78(2)
Li2 C14 Li4 35(3)
C4 C15 C14 121.8(9)
C4 C15 C16 117.9(8)
C14 C15 C16 108.2(8)
C4 C15 Li4 80(3)
C14 C15 Li4 91(3)
C16 C15 Li4 63(3)
C17 C16 C15 120.2(7)
C17 C16 C33 119.6(9)
C15 C16 C33 108.3(9)
C17 C16 Li4 71(3)
C15 C16 Li4 79(3)
C33 C16 Li4 86(3)
C16 C17 C36 120.4(8)
C16 C17 C18 119.8(8)
C36 C17 C18 107.4(8)
C16 C17 Li4 70(3)
C36 C17 Li4 86(3)
C18 C17 Li4 80(3)
C5 C18 C17 118.3(8)
C5 C18 C19 122.6(7)
C17 C18 C19 106.4(7)
C5 C18 Li4 80(3)
C17 C18 Li4 62(3)
C19 C18 Li4 92(3)
C20 C19 C37 120.9(8)
C20 C19 C18 118.5(7)
C37 C19 C18 108.3(7)
C20 C19 Li1 77.5(19)
C37 C19 Li1 65.5(19)
C18 C19 Li1 93.2(18)
C40 C20 C19 118.3(7)
C40 C20 C6 113.7(7)
C19 C20 C6 121.5(7)
C40 C20 Li1 67.0(18)
C19 C20 Li1 72.3(18)
C6 C20 Li1 107.1(19)
C22 C21 C7 120.3(7)
C22 C21 C40 119.4(8)
C7 C21 C40 109.3(7)
C22 C21 Li5 62(4)
C7 C21 Li5 89(4)
C40 C21 Li5 88(4)
C23 C22 C21 119.2(7)
C23 C22 C41 110.4(8)
C21 C22 C41 117.9(9)
C23 C22 Li5 74(4)
C21 C22 Li5 85(4)
C41 C22 Li5 74(4)
C24 C23 C22 119.9(7)
C24 C23 C43 120.1(9)
C22 C23 C43 108.0(8)
C24 C23 Li5 87(4)
C22 C23 Li5 71(4)
C43 C23 Li5 76(4)
C23 C24 C25 119.7(7)
C23 C24 C8 119.9(8)
C25 C24 C8 107.6(7)
C23 C24 Li5 62(4)
C25 C24 Li5 89(3)
C8 C24 Li5 86(4)
C26 C25 C10 117.8(9)
C26 C25 C24 121.8(8)
C10 C25 C24 110.0(7)
C25 C26 C27 121.6(8)
C25 C26 C44 117.7(9)
C27 C26 C44 108.2(8)
C46 C27 C28 118.2(10)
C46 C27 C26 109.5(8)
C28 C27 C26 120.1(9)
C11 C28 C27 119.5(10)
C11 C28 C29 109.5(9)
C27 C28 C29 119.6(9)
C11 C28 Li2 72(2)
C27 C28 Li2 93(2)
C29 C28 Li2 71(2)
C30 C29 C28 119.5(8)
C30 C29 C13 120.6(9)
C28 C29 C13 107.1(8)
C30 C29 Li2 90(2)
C28 C29 Li2 76(2)
C13 C29 Li2 67(2)
C29 C30 C47 122.2(9)
C29 C30 C31 118.1(8)
C47 C30 C31 107.8(8)
C32 C31 C49 120.6(9)
C32 C31 C30 120.4(9)
C49 C31 C30 107.4(8)
C31 C32 C33 121.1(9)
C31 C32 C14 120.6(9)
C33 C32 C14 106.3(8)
C34 C33 C32 118.6(8)
C34 C33 C16 120.2(9)
C32 C33 C16 109.0(9)
C34 C33 Li4 88(3)
C32 C33 Li4 89(3)
C16 C33 Li4 58(3)
C33 C34 C35 119.1(8)
C33 C34 C50 118.8(9)
C35 C34 C50 109.5(8)
C33 C34 Li4 62(2)
C35 C34 Li4 75(2)
C50 C34 Li4 101(2)
C36 C35 C34 121.0(8)
C36 C35 C52 118.3(8)
C34 C35 C52 108.3(7)
C36 C35 Li4 63(2)
C34 C35 Li4 75(2)
C52 C35 Li4 101(2)
C35 C36 C17 119.5(9)
C35 C36 C37 120.7(8)
C17 C36 C37 109.3(7)
C35 C36 Li4 88(3)
C17 C36 Li4 59(3)
C37 C36 Li4 91(3)
C19 C37 C38 119.2(8)
C19 C37 C36 108.6(7)
C38 C37 C36 119.6(7)
C19 C37 Li1 82.8(19)
C38 C37 Li1 66(2)
C36 C37 Li1 87(2)
C53 C38 C39 111.5(9)
C53 C38 C37 119.4(9)
C39 C38 C37 118.2(7)
C53 C38 Li1 82(2)
C39 C38 Li1 75(2)
C37 C38 Li1 79(2)
C40 C39 C38 120.1(7)
C40 C39 C55 120.4(8)
C38 C39 C55 105.8(7)
C40 C39 Li1 81(2)
C38 C39 Li1 69(2)
C55 C39 Li1 82(2)
C39 C40 C20 123.1(8)
C39 C40 C21 120.2(7)
C20 C40 C21 107.3(7)
C39 C40 Li1 66.7(19)
C20 C40 Li1 83.2(19)
C21 C40 Li1 92(2)
C55 C41 C42 121.8(10)
C55 C41 C22 121.8(9)
C42 C41 C22 105.6(9)
C55 C41 Li5 91(4)
C42 C41 Li5 76(4)
C22 C41 Li5 69(4)
C56 C42 C41 121.8(9)
C56 C42 C43 116.2(8)
C41 C42 C43 109.3(9)
C56 C42 Li5 92(4)
C41 C42 Li5 70(4)
C43 C42 Li5 72(4)
C44 C43 C23 119.5(9)
C44 C43 C42 121.2(8)
C23 C43 C42 106.7(9)
C44 C43 Li5 91(4)
C23 C43 Li5 69(4)
C42 C43 Li5 73(4)
C43 C44 C26 121.2(9)
C43 C44 C45 120.8(9)
C26 C44 C45 105.5(8)
C57 C45 C46 122.8(9)
C57 C45 C44 116.6(10)
C46 C45 C44 107.6(8)
C27 C46 C47 121.4(9)
C27 C46 C45 109.2(9)
C47 C46 C45 118.4(9)
C30 C47 C46 119.0(9)
C30 C47 C48 111.6(9)
C46 C47 C48 118.2(8)
C58 C48 C47 125.7(9)
C58 C48 C49 117.2(9)
C47 C48 C49 104.7(8)
C50 C49 C31 121.0(9)
C50 C49 C48 119.3(8)
C31 C49 C48 108.5(9)
C49 C50 C34 119.9(9)
C49 C50 C51 120.9(8)
C34 C50 C51 106.6(8)
C59 C51 C52 123.6(9)
C59 C51 C50 118.0(9)
C52 C51 C50 107.4(8)
C53 C52 C51 119.1(8)
C53 C52 C35 120.4(7)
C51 C52 C35 108.2(8)
C38 C53 C52 121.5(9)
C38 C53 C54 108.1(9)
C52 C53 C54 118.0(8)
C38 C53 Li1 65.0(19)
C52 C53 Li1 88(2)
C54 C53 Li1 81(2)
C60 C54 C55 122.7(9)
C60 C54 C53 117.8(8)
C55 C54 C53 106.7(7)
C60 C54 Li1 94.8(18)
C55 C54 Li1 71.2(18)
C53 C54 Li1 66.5(19)
C41 C55 C54 119.6(9)
C41 C55 C39 120.3(9)
C54 C55 C39 107.8(8)
C41 C55 Li1 92(2)
C54 C55 Li1 77.2(19)
C39 C55 Li1 64.1(19)
C41 C55 Li5 61(4)
C54 C55 Li5 91(3)
C39 C55 Li5 86(3)
Li1 C55 Li5 32(4)
C57 C56 C42 121.7(10)
C57 C56 C60 108.7(9)
C42 C56 C60 116.3(8)
C45 C57 C56 123.4(10)
C45 C57 C58 118.7(9)
C56 C57 C58 106.8(9)
C48 C58 C59 123.8(9)
C48 C58 C57 116.1(9)
C59 C58 C57 107.0(9)
C51 C59 C60 115.9(9)
C51 C59 C58 120.7(9)
C60 C59 C58 111.9(10)
C54 C60 C59 125.6(10)
C54 C60 C56 117.7(9)
C59 C60 C56 105.5(9)
C62 C61 C65 101.4(6)
C62 C61 C1 104.7(5)
C65 C61 C1 101.3(5)
C63 C62 C61 106.7(7)
C62 C63 C64 107.9(8)
C63 C64 C65 104.5(6)
C63 C64 C6 102.3(6)
C65 C64 C6 100.1(5)
C64 C65 C61 93.2(5)
C90 B1 C82 114.2(5)
C90 B1 C66 102.8(4)
C82 B1 C66 113.9(4)
C90 B1 C74 110.6(4)
C82 B1 C74 102.9(4)
C66 B1 C74 112.7(5)
C67 C66 C71 116.0(5)
C67 C66 B1 123.3(5)
C71 C66 B1 119.9(5)
C66 C67 C68 120.9(5)
C69 C68 C67 122.1(5)
C69 C68 C72 121.2(6)
C67 C68 C72 116.7(5)
C68 C69 C70 117.5(6)
C69 C70 C71 120.6(5)
C69 C70 C73 120.2(6)
C71 C70 C73 119.2(5)
C70 C71 C66 122.9(5)
F1 C72 F3 105.3(5)
F1 C72 F2 105.8(5)
F3 C72 F2 105.2(5)
F1 C72 C68 114.1(5)
F3 C72 C68 112.9(5)
F2 C72 C68 112.7(5)
F5 C73 F6 108.1(7)
F5 C73 F4 106.7(6)
F6 C73 F4 104.2(5)
F5 C73 C70 113.7(6)
F6 C73 C70 112.9(6)
F4 C73 C70 110.6(7)
C75 C74 C79 116.8(5)
C75 C74 B1 124.3(5)
C79 C74 B1 118.6(5)
C76 C75 C74 121.1(6)
C77 C76 C75 121.3(6)
C77 C76 C80 119.5(6)
C75 C76 C80 119.1(6)
C78 C77 C76 118.4(6)
C77 C78 C79 121.2(6)
C77 C78 C81 120.9(6)
C79 C78 C81 117.9(6)
C78 C79 C74 121.0(6)
F9 C80 F7 105.7(5)
F9 C80 F8 106.1(5)
F7 C80 F8 102.8(5)
F9 C80 C76 114.9(6)
F7 C80 C76 113.2(5)
F8 C80 C76 113.2(5)
F12 C81 F10 106.8(5)
F12 C81 F11 106.1(5)
F10 C81 F11 104.9(5)
F12 C81 C78 113.9(5)
F10 C81 C78 112.1(6)
F11 C81 C78 112.4(5)
C87 C82 C83 115.8(5)
C87 C82 B1 122.9(5)
C83 C82 B1 120.8(5)
C84 C83 C82 122.5(5)
C85 C84 C83 120.1(5)
C85 C84 C88 120.2(5)
C83 C84 C88 119.7(5)
C86 C85 C84 118.5(5)
C85 C86 C87 121.7(6)
C85 C86 C89 119.8(5)
C87 C86 C89 118.5(5)
C86 C87 C82 121.4(5)
F15 C88 F14 106.3(5)
F15 C88 F13 107.0(5)
F14 C88 F13 105.3(5)
F15 C88 C84 112.9(5)
F14 C88 C84 112.6(5)
F13 C88 C84 112.3(5)
F17 C89 F16 108.1(5)
F17 C89 F18 105.8(5)
F16 C89 F18 105.0(6)
F17 C89 C86 113.3(6)
F16 C89 C86 112.6(5)
F18 C89 C86 111.4(6)
C95 C90 C91 116.1(5)
C95 C90 B1 123.2(5)
C91 C90 B1 119.8(5)
C92 C91 C90 121.9(5)
C93 C92 C91 121.6(6)
C93 C92 C96 119.8(6)
C91 C92 C96 118.6(5)
C92 C93 C94 117.2(5)
C95 C94 C93 121.2(5)
C95 C94 C97 118.2(6)
C93 C94 C97 120.6(6)
C94 C95 C90 122.0(5)
F20 C96 F21 105.6(5)
F20 C96 F19 106.7(5)
F21 C96 F19 103.8(5)
F20 C96 C92 114.3(5)
F21 C96 C92 113.0(6)
F19 C96 C92 112.5(5)
F24 C97 F22 107.0(5)
F24 C97 F23 105.1(5)
F22 C97 F23 105.7(5)
F24 C97 C94 112.5(5)
F22 C97 C94 113.7(5)
F23 C97 C94 112.3(5)
Li5 Li1 Li4 108(9)
Li5 Li1 C38 134(8)
Li4 Li1 C38 118(6)
Li5 Li1 C39 101(7)
Li4 Li1 C39 143(6)
C38 Li1 C39 35.7(13)
Li5 Li1 Li2 65(7)
Li4 Li1 Li2 43(5)
C38 Li1 Li2 161(5)
C39 Li1 Li2 158(5)
Li5 Li1 C37 157(8)
Li4 Li1 C37 85(5)
C38 Li1 C37 35.1(13)
C39 Li1 C37 61(2)
Li2 Li1 C37 127(4)
Li5 Li1 C53 125(8)
Li4 Li1 C53 119(6)
C38 Li1 C53 32.9(12)
C39 Li1 C53 57(2)
Li2 Li1 C53 145(4)
C37 Li1 C53 59(2)
Li5 Li1 C40 90(7)
Li4 Li1 C40 123(5)
C38 Li1 C40 60(2)
C39 Li1 C40 32.3(11)
Li2 Li1 C40 127(4)
C37 Li1 C40 68(2)
C53 Li1 C40 88(3)
Li5 Li1 C55 79(7)
Li4 Li1 C55 173(6)
C38 Li1 C55 55.6(19)
C39 Li1 C55 33.6(11)
Li2 Li1 C55 143(4)
C37 Li1 C55 89(3)
C53 Li1 C55 54.2(17)
C40 Li1 C55 57.0(18)
Li5 Li1 C19 132(8)
Li4 Li1 C19 76(5)
C38 Li1 C19 59(2)
C39 Li1 C19 67(2)
Li2 Li1 C19 109(4)
C37 Li1 C19 31.7(11)
C53 Li1 C19 89(3)
C40 Li1 C19 54.6(17)
C55 Li1 C19 101(3)
Li5 Li1 C54 93(7)
Li4 Li1 C54 144(6)
C38 Li1 C54 54.1(18)
C39 Li1 C54 54.8(18)
Li2 Li1 C54 137(4)
C37 Li1 C54 87(3)
C53 Li1 C54 32.4(11)
C40 Li1 C54 85(2)
C55 Li1 C54 31.6(10)
C19 Li1 C54 112(3)
Li5 Li1 C20 103(7)
Li4 Li1 C20 94(5)
C38 Li1 C20 68(2)
C39 Li1 C20 55.9(18)
Li2 Li1 C20 110(4)
C37 Li1 C20 56.2(18)
C53 Li1 C20 101(3)
C40 Li1 C20 29.9(9)
C55 Li1 C20 86(2)
C19 Li1 C20 30.2(9)
C54 Li1 C20 111(3)
Li4 Li2 Li5 85(7)
Li4 Li2 C13 106(6)
Li5 Li2 C13 169(7)
Li4 Li2 C12 114(6)
Li5 Li2 C12 139(6)
C13 Li2 C12 36.5(15)
Li4 Li2 Li1 47(5)
Li5 Li2 Li1 38(5)
C13 Li2 Li1 153(5)
C12 Li2 Li1 148(5)
Li4 Li2 C29 130(6)
Li5 Li2 C29 136(6)
C13 Li2 C29 34.8(14)
C12 Li2 C29 58(2)
Li1 Li2 C29 153(5)
Li4 Li2 C11 146(7)
Li5 Li2 C11 113(6)
C13 Li2 C11 57(2)
C12 Li2 C11 34.0(14)
Li1 Li2 C11 147(5)
C29 Li2 C11 55(2)
Li4 Li2 C28 162(7)
Li5 Li2 C28 113(6)
C13 Li2 C28 56(2)
C12 Li2 C28 56(2)
Li1 Li2 C28 149(5)
C29 Li2 C28 32.7(12)
C11 Li2 C28 31.9(12)
Li4 Li2 C3 89(6)
Li5 Li2 C3 121(6)
C13 Li2 C3 60(2)
C12 Li2 C3 31.8(12)
Li1 Li2 C3 116(4)
C29 Li2 C3 89(3)
C11 Li2 C3 57(2)
C28 Li2 C3 86(3)
Li4 Li2 C14 77(5)
Li5 Li2 C14 160(7)
C13 Li2 C14 30.4(12)
C12 Li2 C14 58(2)
Li1 Li2 C14 123(4)
C29 Li2 C14 57(2)
C11 Li2 C14 86(3)
C28 Li2 C14 85(3)
C3 Li2 C14 66(2)
Li2 Li4 Li1 89(7)
Li2 Li4 C16 123(7)
Li1 Li4 C16 146(7)
Li2 Li4 C17 158(8)
Li1 Li4 C17 112(7)
C16 Li4 C17 39(2)
Li2 Li4 C15 91(6)
Li1 Li4 C15 172(7)
C16 Li4 C15 37.6(19)
C17 Li4 C15 67(3)
Li2 Li4 C18 135(7)
Li1 Li4 C18 99(6)
C16 Li4 C18 67(3)
C17 Li4 C18 38.0(19)
C15 Li4 C18 75(3)
Li2 Li4 C33 108(6)
Li1 Li4 C33 129(6)
C16 Li4 C33 35.8(18)
C17 Li4 C33 64(3)
C15 Li4 C33 58(3)
C18 Li4 C33 100(4)
Li2 Li4 C4 86(6)
Li1 Li4 C4 139(6)
C16 Li4 C4 63(3)
C17 Li4 C4 74(3)
C15 Li4 C4 33.0(15)
C18 Li4 C4 59(3)
C33 Li4 C4 91(4)
Li2 Li4 C36 165(7)
Li1 Li4 C36 81(5)
C16 Li4 C36 65(3)
C17 Li4 C36 35.7(19)
C15 Li4 C36 100(4)
C18 Li4 C36 58(3)
C33 Li4 C36 70(3)
C4 Li4 C36 109(4)
Li2 Li4 C5 104(6)
Li1 Li4 C5 112(6)
C16 Li4 C5 75(3)
C17 Li4 C5 63(3)
C15 Li4 C5 60(3)
C18 Li4 C5 32.7(14)
C33 Li4 C5 110(4)
C4 Li4 C5 32.3(14)
C36 Li4 C5 91(4)
Li2 Li4 Li5 57(5)
Li1 Li4 Li5 33(5)
C16 Li4 Li5 175(6)
C17 Li4 Li5 143(7)
C15 Li4 Li5 145(6)
C18 Li4 Li5 117(6)
C33 Li4 Li5 139(6)
C4 Li4 Li5 122(6)
C36 Li4 Li5 114(6)
C5 Li4 Li5 111(5)
Li2 Li4 C14 68(5)
Li1 Li4 C14 153(7)
C16 Li4 C14 55(3)
C17 Li4 C14 93(4)
C15 Li4 C14 31.5(15)
C18 Li4 C14 107(4)
C33 Li4 C14 53(2)
C4 Li4 C14 56(2)
C36 Li4 C14 118(4)
C5 Li4 C14 88(3)
Li5 Li4 C14 124(6)
Li1 Li5 Li2 77(9)
Li1 Li5 C22 112(9)
Li2 Li5 C22 150(8)
Li1 Li5 C23 146(10)
Li2 Li5 C23 127(8)
C22 Li5 C23 35(2)
Li1 Li5 C41 97(8)
Li2 Li5 C41 173(9)
C22 Li5 C41 37(3)
C23 Li5 C41 60(4)
Li1 Li5 C43 152(10)
Li2 Li5 C43 125(8)
C22 Li5 C43 58(4)
C23 Li5 C43 36(3)
C41 Li5 C43 59(4)
Li1 Li5 C42 117(9)
Li2 Li5 C42 145(8)
C22 Li5 C42 58(4)
C23 Li5 C42 59(4)
C41 Li5 C42 34(2)
C43 Li5 C42 35(2)
Li1 Li5 C21 89(8)
Li2 Li5 C21 125(8)
C22 Li5 C21 32(2)
C23 Li5 C21 58(4)
C41 Li5 C21 59(4)
C43 Li5 C21 89(5)
C42 Li5 C21 89(5)
Li1 Li5 Li4 40(6)
Li2 Li5 Li4 38(5)
C22 Li5 Li4 140(7)
C23 Li5 Li4 152(8)
C41 Li5 Li4 137(7)
C43 Li5 Li4 161(8)
C42 Li5 Li4 149(7)
C21 Li5 Li4 108(6)
Li1 Li5 C24 143(10)
Li2 Li5 C24 98(6)
C22 Li5 C24 57(4)
C23 Li5 C24 31(2)
C41 Li5 C24 90(5)
C43 Li5 C24 57(4)
C42 Li5 C24 88(5)
C21 Li5 C24 63(4)
Li4 Li5 C24 123(7)
Li1 Li5 C55 69(7)
Li2 Li5 C55 145(8)
C22 Li5 C55 57(4)
C23 Li5 C55 87(5)
C41 Li5 C55 28.7(18)
C43 Li5 C55 86(5)
C42 Li5 C55 54(3)
C21 Li5 C55 64(4)
Li4 Li5 C55 108(6)
C24 Li5 C55 114(6)

loop_
_geom_bond_atom_site_label_1
_geom_bond_atom_site_label_2
_geom_bond_distance
C1 C2 1.511(9)
C1 C6 1.559(8)
C1 C5 1.563(9)
C1 C61 1.594(7)
C2 C9 1.379(9)
C2 C3 1.389(10)
C3 C12 1.375(9)
C3 C4 1.504(10)
C3 Li2 2.59(9)
C4 C15 1.365(9)
C4 C5 1.390(9)
C4 Li4 2.47(11)
C5 C18 1.386(9)
C5 Li4 2.53(11)
C6 C20 1.503(9)
C6 C7 1.587(9)
C6 C64 1.636(8)
C7 C8 1.331(9)
C7 C21 1.410(9)
C8 C24 1.453(9)
C8 C9 1.514(10)
C9 C10 1.436(9)
C10 C25 1.419(10)
C10 C11 1.459(10)
C11 C28 1.398(10)
C11 C12 1.433(10)
C11 Li2 2.51(10)
C12 C13 1.478(11)
C12 Li2 2.36(10)
C13 C14 1.320(10)
C13 C29 1.461(10)
C13 Li2 2.36(10)
C14 C15 1.427(10)
C14 C32 1.481(11)
C14 Li2 2.60(9)
C14 Li4 2.73(11)
C15 C16 1.431(10)
C15 Li4 2.30(11)
C16 C17 1.392(10)
C16 C33 1.443(10)
C16 Li4 2.10(11)
C17 C36 1.445(10)
C17 C18 1.475(10)
C17 Li4 2.11(12)
C18 C19 1.497(10)
C18 Li4 2.36(11)
C19 C20 1.419(9)
C19 C37 1.422(10)
C19 Li1 2.69(8)
C20 C40 1.381(9)
C20 Li1 2.75(8)
C21 C22 1.405(9)
C21 C40 1.468(10)
C21 Li5 2.61(16)
C22 C23 1.403(10)
C22 C41 1.498(11)
C22 Li5 2.32(17)
C23 C24 1.375(10)
C23 C43 1.473(10)
C23 Li5 2.36(17)
C24 C25 1.446(10)
C24 Li5 2.68(16)
C25 C26 1.405(10)
C26 C27 1.435(11)
C26 C44 1.458(10)
C27 C46 1.400(11)
C27 C28 1.422(11)
C28 C29 1.435(11)
C28 Li2 2.58(10)
C29 C30 1.361(10)
C29 Li2 2.51(10)
C30 C47 1.385(10)
C30 C31 1.472(10)
C31 C32 1.350(10)
C31 C49 1.397(10)
C32 C33 1.429(10)
C33 C34 1.409(10)
C33 Li4 2.46(11)
C34 C35 1.437(10)
C34 C50 1.442(10)
C34 Li4 2.78(11)
C35 C36 1.388(9)
C35 C52 1.458(10)
C35 Li4 2.78(11)
C36 C37 1.450(10)
C36 Li4 2.47(12)
C37 C38 1.441(10)
C37 Li1 2.46(9)
C38 C53 1.370(9)
C38 C39 1.430(10)
C38 Li1 2.29(9)
C39 C40 1.379(9)
C39 C55 1.460(10)
C39 Li1 2.37(9)
C40 Li1 2.55(8)
C41 C55 1.324(10)
C41 C42 1.432(11)
C41 Li5 2.40(16)
C42 C56 1.422(11)
C42 C43 1.485(11)
C42 Li5 2.48(17)
C43 C44 1.387(11)
C43 Li5 2.46(17)
C44 C45 1.493(11)
C45 C57 1.381(11)
C45 C46 1.431(11)
C46 C47 1.406(10)
C47 C48 1.413(10)
C48 C58 1.361(10)
C48 C49 1.506(10)
C49 C50 1.365(10)
C50 C51 1.501(11)
C51 C59 1.364(11)
C51 C52 1.446(10)
C52 C53 1.416(10)
C53 C54 1.460(10)
C53 Li1 2.50(9)
C54 C60 1.392(10)
C54 C55 1.447(10)
C54 Li1 2.69(8)
C55 Li1 2.61(8)
C55 Li5 2.75(16)
C56 C57 1.415(10)
C56 C60 1.514(11)
C57 C58 1.493(11)
C58 C59 1.420(10)
C59 C60 1.396(10)
C61 C62 1.481(9)
C61 C65 1.534(8)
C62 C63 1.338(9)
C63 C64 1.438(9)
C64 C65 1.507(8)
B1 C90 1.623(8)
B1 C82 1.635(8)
B1 C66 1.636(8)
B1 C74 1.641(8)
C66 C67 1.394(7)
C66 C71 1.404(7)
C67 C68 1.412(7)
C68 C69 1.381(7)
C68 C72 1.479(8)
C69 C70 1.388(7)
C70 C71 1.392(7)
C70 C73 1.484(8)
C72 F1 1.342(6)
C72 F3 1.346(7)
C72 F2 1.347(6)
C73 F5 1.309(7)
C73 F6 1.332(8)
C73 F4 1.360(8)
C74 C75 1.400(7)
C74 C79 1.410(7)
C75 C76 1.391(7)
C76 C77 1.387(7)
C76 C80 1.487(8)
C77 C78 1.372(7)
C78 C79 1.397(7)
C78 C81 1.507(8)
C80 F9 1.307(6)
C80 F7 1.338(7)
C80 F8 1.341(6)
C81 F12 1.324(6)
C81 F10 1.334(6)
C81 F11 1.342(6)
C82 C87 1.401(7)
C82 C83 1.411(7)
C83 C84 1.390(7)
C84 C85 1.383(7)
C84 C88 1.487(7)
C85 C86 1.380(7)
C86 C87 1.386(7)
C86 C89 1.501(8)
C88 F15 1.336(6)
C88 F14 1.342(7)
C88 F13 1.346(7)
C89 F17 1.328(7)
C89 F16 1.346(6)
C89 F18 1.359(7)
C90 C95 1.399(7)
C90 C91 1.403(7)
C91 C92 1.395(7)
C92 C93 1.386(7)
C92 C96 1.477(8)
C93 C94 1.397(7)
C94 C95 1.396(7)
C94 C97 1.493(7)
C96 F20 1.330(6)
C96 F21 1.341(7)
C96 F19 1.349(6)
C97 F24 1.329(6)
C97 F22 1.332(6)
C97 F23 1.356(6)
Li1 Li5 1.49(17)
Li1 Li4 1.75(14)
Li1 Li2 2.37(13)
Li2 Li4 1.63(14)
Li2 Li5 2.20(17)
Li4 Li5 2.6(2)

loop_
_geom_torsion_atom_site_label_1
_geom_torsion_atom_site_label_2
_geom_torsion_atom_site_label_3
_geom_torsion_atom_site_label_4
_geom_torsion
C6 C1 C2 C9 16.0(10)
C5 C1 C2 C9 136.9(7)
C61 C1 C2 C9 -101.2(7)
C6 C1 C2 C3 -137.0(6)
C5 C1 C2 C3 -16.2(7)
C61 C1 C2 C3 105.8(6)
C9 C2 C3 C12 0.6(11)
C1 C2 C3 C12 155.9(7)
C9 C2 C3 C4 -144.3(6)
C1 C2 C3 C4 11.0(7)
C9 C2 C3 Li2 -60(2)
C1 C2 C3 Li2 95(2)
C12 C3 C4 C15 -2.2(10)
C2 C3 C4 C15 145.5(7)
Li2 C3 C4 C15 55(2)
C12 C3 C4 C5 -147.2(7)
C2 C3 C4 C5 0.5(7)
Li2 C3 C4 C5 -90(2)
C12 C3 C4 Li4 -70(3)
C2 C3 C4 Li4 78(3)
Li2 C3 C4 Li4 -12(3)
C15 C4 C5 C18 -0.2(10)
C3 C4 C5 C18 142.1(6)
Li4 C4 C5 C18 48(3)
C15 C4 C5 C1 -153.8(6)
C3 C4 C5 C1 -11.5(7)
Li4 C4 C5 C1 -105(3)
C15 C4 C5 Li4 -49(3)
C3 C4 C5 Li4 94(3)
C2 C1 C5 C18 -136.2(6)
C6 C1 C5 C18 -12.5(8)
C61 C1 C5 C18 104.4(7)
C2 C1 C5 C4 16.7(7)
C6 C1 C5 C4 140.4(6)
C61 C1 C5 C4 -102.7(6)
C2 C1 C5 Li4 -61(3)
C6 C1 C5 Li4 62(3)
C61 C1 C5 Li4 179(3)
C2 C1 C6 C20 110.4(7)
C5 C1 C6 C20 -1.7(8)
C61 C1 C6 C20 -126.7(6)
C2 C1 C6 C7 -4.5(8)
C5 C1 C6 C7 -116.7(6)
C61 C1 C6 C7 118.4(6)
C2 C1 C6 C64 -123.2(6)
C5 C1 C6 C64 124.7(6)
C61 C1 C6 C64 -0.3(7)
C20 C6 C7 C8 -136.2(7)
C1 C6 C7 C8 -9.1(9)
C64 C6 C7 C8 103.8(8)
C20 C6 C7 C21 15.3(7)
C1 C6 C7 C21 142.4(6)
C64 C6 C7 C21 -104.7(6)
C21 C7 C8 C24 2.0(11)
C6 C7 C8 C24 150.2(6)
C21 C7 C8 C9 -135.8(7)
C6 C7 C8 C9 12.5(11)
C3 C2 C9 C10 1.9(10)
C1 C2 C9 C10 -150.1(7)
C3 C2 C9 C8 138.4(7)
C1 C2 C9 C8 -13.6(10)
C7 C8 C9 C2 -1.1(10)
C24 C8 C9 C2 -143.6(6)
C7 C8 C9 C10 141.7(7)
C24 C8 C9 C10 -0.8(8)
C2 C9 C10 C25 140.7(7)
C8 C9 C10 C25 0.3(8)
C2 C9 C10 C11 -3.5(10)
C8 C9 C10 C11 -143.9(7)
C25 C10 C11 C28 -0.6(12)
C9 C10 C11 C28 139.0(8)
C25 C10 C11 C12 -137.0(8)
C9 C10 C11 C12 2.6(10)
C25 C10 C11 Li2 -74(2)
C9 C10 C11 Li2 66(2)
C2 C3 C12 C11 -1.3(11)
C4 C3 C12 C11 140.7(7)
Li2 C3 C12 C11 73(2)
C2 C3 C12 C13 -138.5(8)
C4 C3 C12 C13 3.5(10)
Li2 C3 C12 C13 -64(2)
C2 C3 C12 Li2 -74(2)
C4 C3 C12 Li2 68(2)
C28 C11 C12 C3 -140.8(7)
C10 C11 C12 C3 -0.4(10)
Li2 C11 C12 C3 -76(2)
C28 C11 C12 C13 1.8(9)
C10 C11 C12 C13 142.2(7)
Li2 C11 C12 C13 67(2)
C28 C11 C12 Li2 -65(2)
C10 C11 C12 Li2 75(2)
C3 C12 C13 C14 -2.5(11)
C11 C12 C13 C14 -144.7(8)
Li2 C12 C13 C14 -73(3)
C3 C12 C13 C29 141.3(7)
C11 C12 C13 C29 -0.9(8)
Li2 C12 C13 C29 71(2)
C3 C12 C13 Li2 70(3)
C11 C12 C13 Li2 -72(2)
C29 C13 C14 C15 -138.3(8)
C12 C13 C14 C15 0.1(12)
Li2 C13 C14 C15 -66(2)
C29 C13 C14 C32 0.2(12)
C12 C13 C14 C32 138.6(8)
Li2 C13 C14 C32 73(2)
C29 C13 C14 Li2 -73(2)
C12 C13 C14 Li2 66(2)
C29 C13 C14 Li4 -81(2)
C12 C13 C14 Li4 57(2)
Li2 C13 C14 Li4 -8(3)
C5 C4 C15 C14 137.7(8)
C3 C4 C15 C14 -0.1(11)
Li4 C4 C15 C14 85(3)
C5 C4 C15 C16 -0.3(10)
C3 C4 C15 C16 -138.2(7)
Li4 C4 C15 C16 -53(3)
C5 C4 C15 Li4 52(3)
C3 C4 C15 Li4 -85(3)
C13 C14 C15 C4 1.2(12)
C32 C14 C15 C4 -141.0(8)
Li2 C14 C15 C4 -55(2)
Li4 C14 C15 C4 -79(3)
C13 C14 C15 C16 142.7(8)
C32 C14 C15 C16 0.5(9)
Li2 C14 C15 C16 87(2)
Li4 C14 C15 C16 62(3)
C13 C14 C15 Li4 80(3)
C32 C14 C15 Li4 -62(3)
Li2 C14 C15 Li4 25(3)
C4 C15 C16 C17 0.7(10)
C14 C15 C16 C17 -142.6(7)
Li4 C15 C16 C17 -61(3)
C4 C15 C16 C33 143.3(7)
C14 C15 C16 C33 0.0(9)
Li4 C15 C16 C33 82(3)
C4 C15 C16 Li4 61(3)
C14 C15 C16 Li4 -82(3)
C15 C16 C17 C36 136.9(8)
C33 C16 C17 C36 -1.5(11)
Li4 C16 C17 C36 72(3)
C15 C16 C17 C18 -0.5(10)
C33 C16 C17 C18 -139.0(8)
Li4 C16 C17 C18 -65(3)
C15 C16 C17 Li4 65(3)
C33 C16 C17 Li4 -74(3)
C4 C5 C18 C17 0.3(10)
C1 C5 C18 C17 151.5(6)
Li4 C5 C18 C17 51(3)
C4 C5 C18 C19 -136.1(7)
C1 C5 C18 C19 15.1(10)
Li4 C5 C18 C19 -86(3)
C4 C5 C18 Li4 -50(3)
C1 C5 C18 Li4 101(3)
C16 C17 C18 C5 0.0(10)
C36 C17 C18 C5 -142.3(7)
Li4 C17 C18 C5 -60(3)
C16 C17 C18 C19 142.8(7)
C36 C17 C18 C19 0.5(8)
Li4 C17 C18 C19 83(3)
C16 C17 C18 Li4 60(3)
C36 C17 C18 Li4 -82(3)
C5 C18 C19 C20 -2.0(10)
C17 C18 C19 C20 -142.8(6)
Li4 C18 C19 C20 -82(3)
C5 C18 C19 C37 140.7(7)
C17 C18 C19 C37 -0.1(8)
Li4 C18 C19 C37 61(3)
C5 C18 C19 Li1 75(2)
C17 C18 C19 Li1 -65.3(19)
Li4 C18 C19 Li1 -4(3)
C37 C19 C20 C40 -0.9(10)
C18 C19 C20 C40 137.0(7)
Li1 C19 C20 C40 50.3(19)
C37 C19 C20 C6 -150.7(7)
C18 C19 C20 C6 -12.8(9)
Li1 C19 C20 C6 -99.6(19)
C37 C19 C20 Li1 -51.1(19)
C18 C19 C20 Li1 86.8(19)
C1 C6 C20 C40 -136.8(6)
C7 C6 C20 C40 -15.0(7)
C64 C6 C20 C40 102.9(6)
C1 C6 C20 C19 14.3(9)
C7 C6 C20 C19 136.2(6)
C64 C6 C20 C19 -106.0(7)
C1 C6 C20 Li1 -65.0(19)
C7 C6 C20 Li1 56.8(19)
C64 C6 C20 Li1 174.7(19)
C8 C7 C21 C22 -2.4(11)
C6 C7 C21 C22 -155.2(6)
C8 C7 C21 C40 141.5(7)
C6 C7 C21 C40 -11.3(7)
C8 C7 C21 Li5 54(4)
C6 C7 C21 Li5 -99(4)
C7 C21 C22 C23 1.6(11)
C40 C21 C22 C23 -138.7(8)
Li5 C21 C22 C23 -69(4)
C7 C21 C22 C41 139.9(7)
C40 C21 C22 C41 -0.4(10)
Li5 C21 C22 C41 69(4)
C7 C21 C22 Li5 70(4)
C40 C21 C22 Li5 -70(4)
C21 C22 C23 C24 -0.4(11)
C41 C22 C23 C24 -141.5(7)
Li5 C22 C23 C24 -75(4)
C21 C22 C23 C43 142.2(7)
C41 C22 C23 C43 1.1(8)
Li5 C22 C23 C43 67(4)
C21 C22 C23 Li5 75(4)
C41 C22 C23 Li5 -66(4)
C22 C23 C24 C25 136.9(8)
C43 C23 C24 C25 -1.3(11)
Li5 C23 C24 C25 71(4)
C22 C23 C24 C8 -0.1(11)
C43 C23 C24 C8 -138.2(8)
Li5 C23 C24 C8 -66(4)
C22 C23 C24 Li5 66(4)
C43 C23 C24 Li5 -72(4)
C7 C8 C24 C23 -0.7(11)
C9 C8 C24 C23 142.6(7)
C7 C8 C24 C25 -142.3(7)
C9 C8 C24 C25 1.1(8)
C7 C8 C24 Li5 -55(3)
C9 C8 C24 Li5 89(3)
C9 C10 C25 C26 -145.2(7)
C11 C10 C25 C26 -2.1(11)
C9 C10 C25 C24 0.4(9)
C11 C10 C25 C24 143.5(7)
C23 C24 C25 C26 1.4(11)
C8 C24 C25 C26 143.0(7)
Li5 C24 C25 C26 58(4)
C23 C24 C25 C10 -142.5(7)
C8 C24 C25 C10 -0.9(8)
Li5 C24 C25 C10 -86(4)
C10 C25 C26 C27 3.2(12)
C24 C25 C26 C27 -138.1(9)
C10 C25 C26 C44 140.8(8)
C24 C25 C26 C44 -0.5(11)
C25 C26 C27 C46 140.2(8)
C44 C26 C27 C46 -0.9(9)
C25 C26 C27 C28 -1.6(13)
C44 C26 C27 C28 -142.7(8)
C12 C11 C28 C27 141.5(8)
C10 C11 C28 C27 2.3(12)
Li2 C11 C28 C27 82(2)
C12 C11 C28 C29 -2.0(9)
C10 C11 C28 C29 -141.2(8)
Li2 C11 C28 C29 -61(2)
C12 C11 C28 Li2 59(2)
C10 C11 C28 Li2 -80(2)
C46 C27 C28 C11 -139.8(8)
C26 C27 C28 C11 -1.2(13)
C46 C27 C28 C29 0.0(11)
C26 C27 C28 C29 138.6(9)
C46 C27 C28 Li2 -70(2)
C26 C27 C28 Li2 69(2)
C11 C28 C29 C30 143.2(7)
C27 C28 C29 C30 -0.3(11)
Li2 C28 C29 C30 82(2)
C11 C28 C29 C13 1.4(9)
C27 C28 C29 C13 -142.1(7)
Li2 C28 C29 C13 -60(2)
C11 C28 C29 Li2 62(2)
C27 C28 C29 Li2 -82(2)
C14 C13 C29 C30 1.4(12)
C12 C13 C29 C30 -141.5(8)
Li2 C13 C29 C30 -75(2)
C14 C13 C29 C28 142.6(9)
C12 C13 C29 C28 -0.2(8)
Li2 C13 C29 C28 66(2)
C14 C13 C29 Li2 76(2)
C12 C13 C29 Li2 -67(2)
C28 C29 C30 C47 -0.2(11)
C13 C29 C30 C47 136.4(8)
Li2 C29 C30 C47 74(2)
C28 C29 C30 C31 -138.4(8)
C13 C29 C30 C31 -1.8(11)
Li2 C29 C30 C31 -65(2)
C29 C30 C31 C32 0.7(12)
C47 C30 C31 C32 -143.0(8)
C29 C30 C31 C49 144.1(7)
C47 C30 C31 C49 0.4(9)
C49 C31 C32 C33 -0.2(12)
C30 C31 C32 C33 138.4(8)
C49 C31 C32 C14 -137.7(9)
C30 C31 C32 C14 0.8(12)
C13 C14 C32 C31 -1.3(12)
C15 C14 C32 C31 142.1(8)
Li2 C14 C32 C31 59(2)
Li4 C14 C32 C31 93(3)
C13 C14 C32 C33 -144.2(8)
C15 C14 C32 C33 -0.8(8)
Li2 C14 C32 C33 -84(2)
Li4 C14 C32 C33 -50(3)
C31 C32 C33 C34 0.6(11)
C14 C32 C33 C34 143.3(7)
C31 C32 C33 C16 -141.9(8)
C14 C32 C33 C16 0.8(8)
C31 C32 C33 Li4 -86(3)
C14 C32 C33 Li4 57(3)
C17 C16 C33 C34 0.5(12)
C15 C16 C33 C34 -142.3(8)
Li4 C16 C33 C34 -65(3)
C17 C16 C33 C32 142.3(8)
C15 C16 C33 C32 -0.5(9)
Li4 C16 C33 C32 76(3)
C17 C16 C33 Li4 66(3)
C15 C16 C33 Li4 -77(3)
C32 C33 C34 C35 -138.5(8)
C16 C33 C34 C35 -0.3(12)
Li4 C33 C34 C35 -51(3)
C32 C33 C34 C50 -0.6(11)
C16 C33 C34 C50 137.6(8)
Li4 C33 C34 C50 87(3)
C32 C33 C34 Li4 -88(3)
C16 C33 C34 Li4 51(3)
C33 C34 C35 C36 1.1(12)
C50 C34 C35 C36 -140.4(8)
Li4 C34 C35 C36 -44(2)
C33 C34 C35 C52 142.4(7)
C50 C34 C35 C52 1.0(8)
Li4 C34 C35 C52 97(2)
C33 C34 C35 Li4 45(2)
C50 C34 C35 Li4 -96(2)
C34 C35 C36 C17 -2.1(11)
C52 C35 C36 C17 -139.8(8)
Li4 C35 C36 C17 -51(3)
C34 C35 C36 C37 139.0(8)
C52 C35 C36 C37 1.2(11)
Li4 C35 C36 C37 90(3)
C34 C35 C36 Li4 49(3)
C52 C35 C36 Li4 -88(3)
C16 C17 C36 C35 2.3(11)
C18 C17 C36 C35 144.3(7)
Li4 C17 C36 C35 66(3)
C16 C17 C36 C37 -142.7(7)
C18 C17 C36 C37 -0.7(8)
Li4 C17 C36 C37 -79(3)
C16 C17 C36 Li4 -64(3)
C18 C17 C36 Li4 78(3)
C20 C19 C37 C38 -0.3(11)
C18 C19 C37 C38 -141.9(7)
Li1 C19 C37 C38 -57(2)
C20 C19 C37 C36 141.3(7)
C18 C19 C37 C36 -0.3(8)
Li1 C19 C37 C36 85(2)
C20 C19 C37 Li1 57(2)
C18 C19 C37 Li1 -85(2)
C35 C36 C37 C19 -143.9(7)
C17 C36 C37 C19 0.6(8)
Li4 C36 C37 C19 -56(3)
C35 C36 C37 C38 -2.5(11)
C17 C36 C37 C38 142.0(7)
Li4 C36 C37 C38 85(3)
C35 C36 C37 Li1 -62(2)
C17 C36 C37 Li1 82(2)
Li4 C36 C37 Li1 25(3)
C19 C37 C38 C53 140.4(8)
C36 C37 C38 C53 3.0(11)
Li1 C37 C38 C53 75(2)
C19 C37 C38 C39 -1.0(10)
C36 C37 C38 C39 -138.4(7)
Li1 C37 C38 C39 -67(2)
C19 C37 C38 Li1 66(2)
C36 C37 C38 Li1 -72(2)
C53 C38 C39 C40 -140.7(7)
C37 C38 C39 C40 3.6(10)
Li1 C38 C39 C40 -65(2)
C53 C38 C39 C55 -0.2(9)
C37 C38 C39 C55 144.0(7)
Li1 C38 C39 C55 75(2)
C53 C38 C39 Li1 -75(2)
C37 C38 C39 Li1 69(2)
C38 C39 C40 C20 -5.0(11)
C55 C39 C40 C20 -139.7(8)
Li1 C39 C40 C20 -64(2)
C38 C39 C40 C21 137.3(8)
C55 C39 C40 C21 2.5(10)
Li1 C39 C40 C21 78(2)
C38 C39 C40 Li1 59(2)
C55 C39 C40 Li1 -76(2)
C19 C20 C40 C39 3.6(10)
C6 C20 C40 C39 155.7(6)
Li1 C20 C40 C39 56(2)
C19 C20 C40 C21 -142.8(6)
C6 C20 C40 C21 9.3(8)
Li1 C20 C40 C21 -90(2)
C19 C20 C40 Li1 -53(2)
C6 C20 C40 Li1 99(2)
C22 C21 C40 C39 -1.4(10)
C7 C21 C40 C39 -145.7(7)
Li5 C21 C40 C39 -58(4)
C22 C21 C40 C20 146.1(7)
C7 C21 C40 C20 1.8(8)
Li5 C21 C40 C20 90(4)
C22 C21 C40 Li1 62.6(19)
C7 C21 C40 Li1 -81.7(19)
Li5 C21 C40 Li1 6(4)
C23 C22 C41 C55 143.0(9)
C21 C22 C41 C55 1.2(12)
Li5 C22 C41 C55 77(4)
C23 C22 C41 C42 -1.8(8)
C21 C22 C41 C42 -143.5(7)
Li5 C22 C41 C42 -68(4)
C23 C22 C41 Li5 66(4)
C21 C22 C41 Li5 -76(4)
C55 C41 C42 C56 -3.0(12)
C22 C41 C42 C56 141.8(8)
Li5 C41 C42 C56 79(4)
C55 C41 C42 C43 -143.0(8)
C22 C41 C42 C43 1.7(8)
Li5 C41 C42 C43 -61(4)
C55 C41 C42 Li5 -82(4)
C22 C41 C42 Li5 63(4)
C24 C23 C43 C44 0.2(12)
C22 C23 C43 C44 -142.3(8)
Li5 C23 C43 C44 -78(4)
C24 C23 C43 C42 142.5(8)
C22 C23 C43 C42 0.0(8)
Li5 C23 C43 C42 64(4)
C24 C23 C43 Li5 78(4)
C22 C23 C43 Li5 -64(4)
C56 C42 C43 C44 -2.2(10)
C41 C42 C43 C44 140.4(8)
Li5 C42 C43 C44 81(4)
C56 C42 C43 C23 -143.7(7)
C41 C42 C43 C23 -1.1(9)
Li5 C42 C43 C23 -61(4)
C56 C42 C43 Li5 -83(4)
C41 C42 C43 Li5 60(4)
C23 C43 C44 C26 0.8(12)
C42 C43 C44 C26 -136.0(8)
Li5 C43 C44 C26 -65(4)
C23 C43 C44 C45 137.3(8)
C42 C43 C44 C45 0.5(11)
Li5 C43 C44 C45 71(4)
C25 C26 C44 C43 -0.6(12)
C27 C26 C44 C43 142.2(9)
C25 C26 C44 C45 -142.8(7)
C27 C26 C44 C45 0.0(8)
C43 C44 C45 C57 1.0(11)
C26 C44 C45 C57 143.4(7)
C43 C44 C45 C46 -141.5(8)
C26 C44 C45 C46 0.8(8)
C28 C27 C46 C47 0.7(11)
C26 C27 C46 C47 -141.9(8)
C28 C27 C46 C45 144.1(8)
C26 C27 C46 C45 1.4(9)
C57 C45 C46 C27 -141.1(8)
C44 C45 C46 C27 -1.4(9)
C57 C45 C46 C47 3.5(11)
C44 C45 C46 C47 143.2(7)
C29 C30 C47 C46 0.9(11)
C31 C30 C47 C46 142.8(7)
C29 C30 C47 C48 -142.4(8)
C31 C30 C47 C48 -0.5(9)
C27 C46 C47 C30 -1.1(11)
C45 C46 C47 C30 -141.3(8)
C27 C46 C47 C48 139.7(8)
C45 C46 C47 C48 -0.4(10)
C30 C47 C48 C58 140.8(8)
C46 C47 C48 C58 -2.8(11)
C30 C47 C48 C49 0.4(8)
C46 C47 C48 C49 -143.2(7)
C32 C31 C49 C50 -0.2(12)
C30 C31 C49 C50 -143.5(8)
C32 C31 C49 C48 143.2(8)
C30 C31 C49 C48 -0.1(8)
C58 C48 C49 C50 -0.5(11)
C47 C48 C49 C50 143.9(7)
C58 C48 C49 C31 -144.5(7)
C47 C48 C49 C31 -0.1(8)
C31 C49 C50 C34 0.2(12)
C48 C49 C50 C34 -139.3(8)
C31 C49 C50 C51 137.0(8)
C48 C49 C50 C51 -2.5(11)
C33 C34 C50 C49 0.2(11)
C35 C34 C50 C49 141.8(8)
Li4 C34 C50 C49 64(3)
C33 C34 C50 C51 -142.0(8)
C35 C34 C50 C51 -0.4(9)
Li4 C34 C50 C51 -78(2)
C49 C50 C51 C59 3.3(10)
C34 C50 C51 C59 145.0(7)
C49 C50 C51 C52 -142.0(7)
C34 C50 C51 C52 -0.3(8)
C59 C51 C52 C53 0.4(11)
C50 C51 C52 C53 143.4(7)
C59 C51 C52 C35 -142.1(8)
C50 C51 C52 C35 0.9(8)
C36 C35 C52 C53 -0.5(11)
C34 C35 C52 C53 -143.1(7)
Li4 C35 C52 C53 -65(2)
C36 C35 C52 C51 141.4(7)
C34 C35 C52 C51 -1.2(8)
Li4 C35 C52 C51 77(2)
C39 C38 C53 C52 141.5(8)
C37 C38 C53 C52 -2.3(12)
Li1 C38 C53 C52 71(2)
C39 C38 C53 C54 0.3(9)
C37 C38 C53 C54 -143.5(8)
Li1 C38 C53 C54 -71(2)
C39 C38 C53 Li1 71(2)
C37 C38 C53 Li1 -73(2)
C51 C52 C53 C38 -136.8(8)
C35 C52 C53 C38 1.0(12)
C51 C52 C53 C54 0.8(10)
C35 C52 C53 C54 138.6(8)
C51 C52 C53 Li1 -78(2)
C35 C52 C53 Li1 60(2)
C38 C53 C54 C60 142.6(7)
C52 C53 C54 C60 -0.2(10)
Li1 C53 C54 C60 83(2)
C38 C53 C54 C55 -0.3(9)
C52 C53 C54 C55 -143.0(7)
Li1 C53 C54 C55 -60(2)
C38 C53 C54 Li1 60(2)
C52 C53 C54 Li1 -83(2)
C42 C41 C55 C54 1.2(12)
C22 C41 C55 C54 -137.9(8)
Li5 C41 C55 C54 -73(4)
C42 C41 C55 C39 139.0(8)
C22 C41 C55 C39 -0.2(13)
Li5 C41 C55 C39 65(4)
C42 C41 C55 Li1 77.9(19)
C22 C41 C55 Li1 -61.3(19)
Li5 C41 C55 Li1 4(4)
C42 C41 C55 Li5 74(4)
C22 C41 C55 Li5 -65(4)
C60 C54 C55 C41 2.0(12)
C53 C54 C55 C41 142.6(8)
Li1 C54 C55 C41 85(2)
C60 C54 C55 C39 -140.5(7)
C53 C54 C55 C39 0.1(8)
Li1 C54 C55 C39 -57(2)
C60 C54 C55 Li1 -83(2)
C53 C54 C55 Li1 57(2)
C60 C54 C55 Li5 -54(4)
C53 C54 C55 Li5 86(4)
Li1 C54 C55 Li5 29(4)
C40 C39 C55 C41 -1.7(12)
C38 C39 C55 C41 -142.0(8)
Li1 C39 C55 C41 -77(2)
C40 C39 C55 C54 140.4(7)
C38 C39 C55 C54 0.1(8)
Li1 C39 C55 C54 66(2)
C40 C39 C55 Li1 75(2)
C38 C39 C55 Li1 -65(2)
C40 C39 C55 Li5 50(4)
C38 C39 C55 Li5 -90(3)
Li1 C39 C55 Li5 -24(4)
C41 C42 C56 C57 -135.1(9)
C43 C42 C56 C57 2.4(11)
Li5 C42 C56 C57 -68(4)
C41 C42 C56 C60 1.5(11)
C43 C42 C56 C60 139.0(7)
Li5 C42 C56 C60 69(4)
C46 C45 C57 C56 135.6(9)
C44 C45 C57 C56 -0.8(12)
C46 C45 C57 C58 -3.4(11)
C44 C45 C57 C58 -139.8(7)
C42 C56 C57 C45 -1.0(12)
C60 C56 C57 C45 -140.5(8)
C42 C56 C57 C58 142.1(8)
C60 C56 C57 C58 2.6(8)
C47 C48 C58 C59 -133.2(9)
C49 C48 C58 C59 2.9(11)
C47 C48 C58 C57 2.9(11)
C49 C48 C58 C57 139.0(7)
C45 C57 C58 C48 0.3(10)
C56 C57 C58 C48 -144.8(7)
C45 C57 C58 C59 143.2(7)
C56 C57 C58 C59 -1.9(8)
C52 C51 C59 C60 -2.0(12)
C50 C51 C59 C60 -141.4(7)
C52 C51 C59 C58 138.3(8)
C50 C51 C59 C58 -1.0(10)
C48 C58 C59 C51 -2.1(12)
C57 C58 C59 C51 -141.5(7)
C48 C58 C59 C60 139.7(8)
C57 C58 C59 C60 0.3(8)
C55 C54 C60 C59 135.0(10)
C53 C54 C60 C59 -1.6(12)
Li1 C54 C60 C59 64(2)
C55 C54 C60 C56 -3.3(11)
C53 C54 C60 C56 -139.8(8)
Li1 C54 C60 C56 -74(2)
C51 C59 C60 C54 2.7(12)
C58 C59 C60 C54 -141.1(8)
C51 C59 C60 C56 145.0(7)
C58 C59 C60 C56 1.2(8)
C57 C56 C60 C54 143.4(7)
C42 C56 C60 C54 1.5(10)
C57 C56 C60 C59 -2.4(8)
C42 C56 C60 C59 -144.3(7)
C2 C1 C61 C62 -166.0(7)
C6 C1 C61 C62 68.1(7)
C5 C1 C61 C62 -55.1(8)
C2 C1 C61 C65 89.0(7)
C6 C1 C61 C65 -37.0(7)
C5 C1 C61 C65 -160.2(6)
C65 C61 C62 C63 34.3(7)
C1 C61 C62 C63 -70.7(7)
C61 C62 C63 C64 -4.1(8)
C62 C63 C64 C65 -28.6(8)
C62 C63 C64 C6 75.4(7)
C20 C6 C64 C63 60.7(8)
C1 C6 C64 C63 -69.4(7)
C7 C6 C64 C63 171.2(7)
C20 C6 C64 C65 168.1(6)
C1 C6 C64 C65 38.1(6)
C7 C6 C64 C65 -81.4(7)
C63 C64 C65 C61 45.9(6)
C6 C64 C65 C61 -59.8(5)
C62 C61 C65 C64 -47.0(5)
C1 C61 C65 C64 60.7(6)
C90 B1 C66 C67 81.9(6)
C82 B1 C66 C67 -154.0(5)
C74 B1 C66 C67 -37.3(7)
C90 B1 C66 C71 -86.9(6)
C82 B1 C66 C71 37.3(7)
C74 B1 C66 C71 154.0(5)
C71 C66 C67 C68 -0.7(8)
B1 C66 C67 C68 -169.8(5)
C66 C67 C68 C69 1.7(8)
C66 C67 C68 C72 -176.6(5)
C67 C68 C69 C70 -1.3(8)
C72 C68 C69 C70 176.9(5)
C68 C69 C70 C71 -0.1(8)
C68 C69 C70 C73 -179.3(6)
C69 C70 C71 C66 1.1(9)
C73 C70 C71 C66 -179.7(6)
C67 C66 C71 C70 -0.7(8)
B1 C66 C71 C70 168.8(5)
C69 C68 C72 F1 124.6(6)
C67 C68 C72 F1 -57.1(7)
C69 C68 C72 F3 -115.3(6)
C67 C68 C72 F3 63.1(7)
C69 C68 C72 F2 3.8(8)
C67 C68 C72 F2 -177.9(5)
C69 C70 C73 F5 1.1(11)
C71 C70 C73 F5 -178.1(7)
C69 C70 C73 F6 124.8(6)
C71 C70 C73 F6 -54.4(9)
C69 C70 C73 F4 -118.9(6)
C71 C70 C73 F4 61.9(8)
C90 B1 C74 C75 -142.9(5)
C82 B1 C74 C75 94.8(6)
C66 B1 C74 C75 -28.4(7)
C90 B1 C74 C79 43.9(6)
C82 B1 C74 C79 -78.4(6)
C66 B1 C74 C79 158.4(4)
C79 C74 C75 C76 -2.6(7)
B1 C74 C75 C76 -175.9(5)
C74 C75 C76 C77 2.7(8)
C74 C75 C76 C80 179.4(5)
C75 C76 C77 C78 -0.9(8)
C80 C76 C77 C78 -177.6(5)
C76 C77 C78 C79 -0.9(8)
C76 C77 C78 C81 179.4(5)
C77 C78 C79 C74 0.8(8)
C81 C78 C79 C74 -179.5(5)
C75 C74 C79 C78 0.9(7)
B1 C74 C79 C78 174.6(5)
C77 C76 C80 F9 -7.8(8)
C75 C76 C80 F9 175.4(5)
C77 C76 C80 F7 -129.4(6)
C75 C76 C80 F7 53.8(7)
C77 C76 C80 F8 114.3(6)
C75 C76 C80 F8 -62.5(7)
C77 C78 C81 F12 90.7(7)
C79 C78 C81 F12 -89.0(7)
C77 C78 C81 F10 -30.7(7)
C79 C78 C81 F10 149.6(5)
C77 C78 C81 F11 -148.6(6)
C79 C78 C81 F11 31.8(8)
C90 B1 C82 C87 -29.2(7)
C66 B1 C82 C87 -147.0(5)
C74 B1 C82 C87 90.7(6)
C90 B1 C82 C83 158.5(5)
C66 B1 C82 C83 40.7(7)
C74 B1 C82 C83 -81.6(6)
C87 C82 C83 C84 0.0(8)
B1 C82 C83 C84 172.8(5)
C82 C83 C84 C85 -0.6(8)
C82 C83 C84 C88 -178.6(6)
C83 C84 C85 C86 0.7(8)
C88 C84 C85 C86 178.6(5)
C84 C85 C86 C87 -0.2(8)
C84 C85 C86 C89 -176.8(6)
C85 C86 C87 C82 -0.4(8)
C89 C86 C87 C82 176.2(6)
C83 C82 C87 C86 0.5(8)
B1 C82 C87 C86 -172.1(5)
C85 C84 C88 F15 7.0(9)
C83 C84 C88 F15 -175.0(5)
C85 C84 C88 F14 -113.3(6)
C83 C84 C88 F14 64.7(7)
C85 C84 C88 F13 128.1(6)
C83 C84 C88 F13 -54.0(8)
C85 C86 C89 F17 107.4(6)
C87 C86 C89 F17 -69.3(8)
C85 C86 C89 F16 -15.7(9)
C87 C86 C89 F16 167.6(6)
C85 C86 C89 F18 -133.4(5)
C87 C86 C89 F18 49.9(8)
C82 B1 C90 C95 145.4(5)
C66 B1 C90 C95 -90.6(6)
C74 B1 C90 C95 30.0(7)
C82 B1 C90 C91 -46.0(7)
C66 B1 C90 C91 77.9(6)
C74 B1 C90 C91 -161.5(5)
C95 C90 C91 C92 -1.4(8)
B1 C90 C91 C92 -170.8(5)
C90 C91 C92 C93 1.2(8)
C90 C91 C92 C96 178.1(5)
C91 C92 C93 C94 -1.3(8)
C96 C92 C93 C94 -178.2(5)
C92 C93 C94 C95 1.8(8)
C92 C93 C94 C97 -179.5(5)
C93 C94 C95 C90 -2.2(8)
C97 C94 C95 C90 179.1(5)
C91 C90 C95 C94 1.9(8)
B1 C90 C95 C94 170.9(5)
C93 C92 C96 F20 2.6(8)
C91 C92 C96 F20 -174.4(5)
C93 C92 C96 F21 123.5(6)
C91 C92 C96 F21 -53.5(7)
C93 C92 C96 F19 -119.3(6)
C91 C92 C96 F19 63.7(7)
C95 C94 C97 F24 -55.3(8)
C93 C94 C97 F24 126.0(6)
C95 C94 C97 F22 -177.0(5)
C93 C94 C97 F22 4.2(8)
C95 C94 C97 F23 63.0(7)
C93 C94 C97 F23 -115.7(6)
C53 C38 Li1 Li5 89(11)
C39 C38 Li1 Li5 -26(10)
C37 C38 Li1 Li5 -149(11)
C53 C38 Li1 Li4 -101(6)
C39 C38 Li1 Li4 144(6)
C37 C38 Li1 Li4 21(5)
C53 C38 Li1 C39 114.7(11)
C37 C38 Li1 C39 -123.2(11)
C53 C38 Li1 Li2 -97(14)
C39 C38 Li1 Li2 148(14)
C37 C38 Li1 Li2 25(13)
C53 C38 Li1 C37 -122.1(11)
C39 C38 Li1 C37 123.2(11)
C39 C38 Li1 C53 -114.7(11)
C37 C38 Li1 C53 122.1(11)
C53 C38 Li1 C40 144.1(14)
C39 C38 Li1 C40 29.4(7)
C37 C38 Li1 C40 -93.8(12)
C53 C38 Li1 C55 75.7(10)
C39 C38 Li1 C55 -39.0(7)
C37 C38 Li1 C55 -162.2(13)
C53 C38 Li1 C19 -151.6(14)
C39 C38 Li1 C19 93.7(11)
C37 C38 Li1 C19 -29.5(7)
C53 C38 Li1 C54 36.9(7)
C39 C38 Li1 C54 -77.9(9)
C37 C38 Li1 C54 159.0(13)
C53 C38 Li1 C20 176.2(15)
C39 C38 Li1 C20 61.4(10)
C37 C38 Li1 C20 -61.7(10)
C40 C39 Li1 Li5 -72(7)
C38 C39 Li1 Li5 161(8)
C55 C39 Li1 Li5 51(7)
C40 C39 Li1 Li4 68(9)
C38 C39 Li1 Li4 -59(9)
C55 C39 Li1 Li4 -170(10)
C40 C39 Li1 C38 127.2(12)
C55 C39 Li1 C38 -110.2(11)
C40 C39 Li1 Li2 -25(12)
C38 C39 Li1 Li2 -152(13)
C55 C39 Li1 Li2 97(12)
C40 C39 Li1 C37 93.9(13)
C38 C39 Li1 C37 -33.3(8)
C55 C39 Li1 C37 -143.5(15)
C40 C39 Li1 C53 163.4(15)
C38 C39 Li1 C53 36.2(8)
C55 C39 Li1 C53 -74.1(11)
C38 C39 Li1 C40 -127.2(12)
C55 C39 Li1 C40 122.6(10)
C40 C39 Li1 C55 -122.6(10)
C38 C39 Li1 C55 110.2(11)
C40 C39 Li1 C19 59.2(11)
C38 C39 Li1 C19 -68.0(12)
C55 C39 Li1 C19 -178.2(15)
C40 C39 Li1 C54 -157.3(13)
C38 C39 Li1 C54 75.5(11)
C55 C39 Li1 C54 -34.7(8)
C40 C39 Li1 C20 27.1(7)
C38 C39 Li1 C20 -100.1(13)
C55 C39 Li1 C20 149.7(12)
C19 C37 Li1 Li5 -53(21)
C38 C37 Li1 Li5 74(21)
C36 C37 Li1 Li5 -162(21)
C19 C37 Li1 Li4 72(4)
C38 C37 Li1 Li4 -162(5)
C36 C37 Li1 Li4 -37(4)
C19 C37 Li1 C38 -126.6(13)
C36 C37 Li1 C38 124.3(12)
C19 C37 Li1 C39 -92.7(13)
C38 C37 Li1 C39 33.9(8)
C36 C37 Li1 C39 158.2(14)
C19 C37 Li1 Li2 63(5)
C38 C37 Li1 Li2 -170(6)
C36 C37 Li1 Li2 -46(5)
C19 C37 Li1 C53 -159.2(15)
C38 C37 Li1 C53 -32.6(8)
C36 C37 Li1 C53 91.7(12)
C19 C37 Li1 C40 -57.7(12)
C38 C37 Li1 C40 68.9(13)
C36 C37 Li1 C40 -166.8(14)
C19 C37 Li1 C55 -112(2)
C38 C37 Li1 C55 14.6(11)
C36 C37 Li1 C55 139.0(19)
C38 C37 Li1 C19 126.6(13)
C36 C37 Li1 C19 -109.1(8)
C19 C37 Li1 C54 -143(2)
C38 C37 Li1 C54 -16.9(10)
C36 C37 Li1 C54 107.4(18)
C19 C37 Li1 C20 -26.4(7)
C38 C37 Li1 C20 100.2(14)
C36 C37 Li1 C20 -135.5(10)
C38 C53 Li1 Li5 -119(10)
C52 C53 Li1 Li5 115(9)
C54 C53 Li1 Li5 -4(9)
C38 C53 Li1 Li4 97(6)
C52 C53 Li1 Li4 -29(6)
C54 C53 Li1 Li4 -148(6)
C52 C53 Li1 C38 -126.4(14)
C54 C53 Li1 C38 114.9(14)
C38 C53 Li1 C39 -39.4(9)
C52 C53 Li1 C39 -165.8(14)
C54 C53 Li1 C39 75.5(13)
C38 C53 Li1 Li2 146(8)
C52 C53 Li1 Li2 20(7)
C54 C53 Li1 Li2 -99(7)
C38 C53 Li1 C37 34.8(9)
C52 C53 Li1 C37 -91.6(13)
C54 C53 Li1 C37 149.7(15)
C38 C53 Li1 C40 -30.6(13)
C52 C53 Li1 C40 -157(2)
C54 C53 Li1 C40 84.3(19)
C38 C53 Li1 C55 -80.4(13)
C52 C53 Li1 C55 153.2(11)
C54 C53 Li1 C55 34.5(8)
C38 C53 Li1 C19 24.0(12)
C52 C53 Li1 C19 -102.4(19)
C54 C53 Li1 C19 139(2)
C38 C53 Li1 C54 -114.9(14)
C52 C53 Li1 C54 118.7(8)
C38 C53 Li1 C20 -3.6(15)
C52 C53 Li1 C20 -130(2)
C54 C53 Li1 C20 111(2)
C39 C40 Li1 Li5 111(7)
C20 C40 Li1 Li5 -118(7)
C21 C40 Li1 Li5 -11(7)
C39 C40 Li1 Li4 -138(7)
C20 C40 Li1 Li4 -7(7)
C21 C40 Li1 Li4 100(7)
C39 C40 Li1 C38 -32.4(9)
C20 C40 Li1 C38 98.2(15)
C21 C40 Li1 C38 -154.6(14)
C20 C40 Li1 C39 130.6(13)
C21 C40 Li1 C39 -122.2(11)
C39 C40 Li1 Li2 169(6)
C20 C40 Li1 Li2 -61(5)
C21 C40 Li1 Li2 46(5)
C39 C40 Li1 C37 -70.6(15)
C20 C40 Li1 C37 60.0(13)
C21 C40 Li1 C37 167.2(14)
C39 C40 Li1 C53 -13.8(12)
C20 C40 Li1 C53 117(2)
C21 C40 Li1 C53 -136.0(19)
C39 C40 Li1 C55 33.8(7)
C20 C40 Li1 C55 164.4(14)
C21 C40 Li1 C55 -88.3(12)
C39 C40 Li1 C19 -103.6(15)
C20 C40 Li1 C19 27.0(8)
C21 C40 Li1 C19 134.3(10)
C39 C40 Li1 C54 18.5(11)
C20 C40 Li1 C54 149(2)
C21 C40 Li1 C54 -103.7(18)
C39 C40 Li1 C20 -130.6(13)
C21 C40 Li1 C20 107.2(7)
C41 C55 Li1 Li5 -6(7)
C54 C55 Li1 Li5 114(7)
C39 C55 Li1 Li5 -129(7)
C41 C55 Li1 Li4 -174(46)
C54 C55 Li1 Li4 -54(46)
C39 C55 Li1 Li4 63(46)
Li5 C55 Li1 Li4 -168(49)
C41 C55 Li1 C38 164.4(14)
C54 C55 Li1 C38 -75.8(14)
C39 C55 Li1 C38 41.6(10)
Li5 C55 Li1 C38 171(8)
C41 C55 Li1 C39 122.8(13)
C54 C55 Li1 C39 -117.4(15)
Li5 C55 Li1 C39 129(7)
C41 C55 Li1 Li2 -20(7)
C54 C55 Li1 Li2 100(7)
C39 C55 Li1 Li2 -142(7)
Li5 C55 Li1 Li2 -13(8)
C41 C55 Li1 C37 154.2(19)
C54 C55 Li1 C37 -86(2)
C39 C55 Li1 C37 31.4(13)
Li5 C55 Li1 C37 160(8)
C41 C55 Li1 C53 -155.2(12)
C54 C55 Li1 C53 -35.4(9)
C39 C55 Li1 C53 82.0(15)
Li5 C55 Li1 C53 -149(7)
C41 C55 Li1 C40 90.4(13)
C54 C55 Li1 C40 -149.8(17)
C39 C55 Li1 C40 -32.5(7)
Li5 C55 Li1 C40 97(7)
C41 C55 Li1 C19 125(2)
C54 C55 Li1 C19 -116(3)
C39 C55 Li1 C19 1.7(14)
Li5 C55 Li1 C19 131(8)
C41 C55 Li1 C54 -119.8(10)
C39 C55 Li1 C54 117.4(15)
Li5 C55 Li1 C54 -114(7)
C41 C55 Li1 C20 98.1(18)
C54 C55 Li1 C20 -142(2)
C39 C55 Li1 C20 -24.8(11)
Li5 C55 Li1 C20 104(7)
C20 C19 Li1 Li5 23(10)
C37 C19 Li1 Li5 156(11)
C18 C19 Li1 Li5 -95(10)
C20 C19 Li1 Li4 124(5)
C37 C19 Li1 Li4 -103(5)
C18 C19 Li1 Li4 6(5)
C20 C19 Li1 C38 -100.2(16)
C37 C19 Li1 C38 32.6(10)
C18 C19 Li1 C38 141.3(14)
C20 C19 Li1 C39 -61.0(14)
C37 C19 Li1 C39 71.8(16)
C18 C19 Li1 C39 -179.5(15)
C20 C19 Li1 Li2 96(4)
C37 C19 Li1 Li2 -131(4)
C18 C19 Li1 Li2 -22(4)
C20 C19 Li1 C37 -132.8(14)
C18 C19 Li1 C37 108.7(11)
C20 C19 Li1 C53 -115(2)
C37 C19 Li1 C53 17.6(13)
C18 C19 Li1 C53 126.4(19)
C20 C19 Li1 C40 -26.7(9)
C37 C19 Li1 C40 106.0(16)
C18 C19 Li1 C40 -145.2(12)
C20 C19 Li1 C55 -62(2)
C37 C19 Li1 C55 71(2)
C18 C19 Li1 C55 179(2)
C20 C19 Li1 C54 -93(3)
C37 C19 Li1 C54 40(2)
C18 C19 Li1 C54 149(3)
C37 C19 Li1 C20 132.8(14)
C18 C19 Li1 C20 -118.5(8)
C60 C54 Li1 Li5 59(7)
C55 C54 Li1 Li5 -64(7)
C53 C54 Li1 Li5 177(7)
C60 C54 Li1 Li4 -67(10)
C55 C54 Li1 Li4 170(10)
C53 C54 Li1 Li4 52(10)
C60 C54 Li1 C38 -155.8(14)
C55 C54 Li1 C38 81.2(15)
C53 C54 Li1 C38 -37.5(10)
C60 C54 Li1 C39 159.9(14)
C55 C54 Li1 C39 37.0(10)
C53 C54 Li1 C39 -81.7(15)
C60 C54 Li1 Li2 4(6)
C55 C54 Li1 Li2 -119(6)
C53 C54 Li1 Li2 122(6)
C60 C54 Li1 C37 -143.9(19)
C55 C54 Li1 C37 93(2)
C53 C54 Li1 C37 -25.5(13)
C60 C54 Li1 C53 -118.3(11)
C55 C54 Li1 C53 118.7(14)
C60 C54 Li1 C40 148.0(18)
C55 C54 Li1 C40 25.0(14)
C53 C54 Li1 C40 -94(2)
C60 C54 Li1 C55 123.0(11)
C53 C54 Li1 C55 -118.7(14)
C60 C54 Li1 C19 -164(3)
C55 C54 Li1 C19 73(3)
C53 C54 Li1 C19 -45(2)
C60 C54 Li1 C20 164(3)
C55 C54 Li1 C20 41(2)
C53 C54 Li1 C20 -78(3)
C40 C20 Li1 Li5 65(7)
C19 C20 Li1 Li5 -162(8)
C6 C20 Li1 Li5 -44(8)
C40 C20 Li1 Li4 174(6)
C19 C20 Li1 Li4 -53(5)
C6 C20 Li1 Li4 65(5)
C40 C20 Li1 C38 -67.5(15)
C19 C20 Li1 C38 65.1(16)
C6 C20 Li1 C38 -176.5(12)
C40 C20 Li1 C39 -29.3(9)
C19 C20 Li1 C39 103.3(17)
C6 C20 Li1 C39 -138.3(12)
C40 C20 Li1 Li2 133(4)
C19 C20 Li1 Li2 -95(4)
C6 C20 Li1 Li2 24(4)
C40 C20 Li1 C37 -105.0(17)
C19 C20 Li1 C37 27.6(9)
C6 C20 Li1 C37 146.0(10)
C40 C20 Li1 C53 -65(2)
C19 C20 Li1 C53 67(2)
C6 C20 Li1 C53 -174.4(19)
C19 C20 Li1 C40 132.6(15)
C6 C20 Li1 C40 -109.0(11)
C40 C20 Li1 C55 -13.0(12)
C19 C20 Li1 C55 120(2)
C6 C20 Li1 C55 -122.0(17)
C40 C20 Li1 C19 -132.6(15)
C6 C20 Li1 C19 118.4(9)
C40 C20 Li1 C54 -33(2)
C19 C20 Li1 C54 99(3)
C6 C20 Li1 C54 -142(2)
C14 C13 Li2 Li4 14(6)
C29 C13 Li2 Li4 138(6)
C12 C13 Li2 Li4 -109(6)
C14 C13 Li2 Li5 -165(34)
C29 C13 Li2 Li5 -41(34)
C12 C13 Li2 Li5 71(34)
C14 C13 Li2 C12 123.5(13)
C29 C13 Li2 C12 -112.5(13)
C14 C13 Li2 Li1 4(10)
C29 C13 Li2 Li1 128(11)
C12 C13 Li2 Li1 -119(11)
C14 C13 Li2 C29 -123.9(11)
C12 C13 Li2 C29 112.5(13)
C14 C13 Li2 C11 161.8(15)
C29 C13 Li2 C11 -74.3(12)
C12 C13 Li2 C11 38.3(8)
C14 C13 Li2 C28 -159.9(14)
C29 C13 Li2 C28 -35.9(8)
C12 C13 Li2 C28 76.6(12)
C14 C13 Li2 C3 93.9(13)
C29 C13 Li2 C3 -142.2(16)
C12 C13 Li2 C3 -29.6(7)
C29 C13 Li2 C14 123.9(11)
C12 C13 Li2 C14 -123.5(13)
C3 C12 Li2 Li4 -41(6)
C11 C12 Li2 Li4 -164(7)
C13 C12 Li2 Li4 85(6)
C3 C12 Li2 Li5 70(10)
C11 C12 Li2 Li5 -52(10)
C13 C12 Li2 Li5 -164(10)
C3 C12 Li2 C13 -125.7(12)
C11 C12 Li2 C13 111.7(12)
C3 C12 Li2 Li1 6(9)
C11 C12 Li2 Li1 -116(9)
C13 C12 Li2 Li1 132(9)
C3 C12 Li2 C29 -164.1(15)
C11 C12 Li2 C29 73.3(12)
C13 C12 Li2 C29 -38.4(8)
C3 C12 Li2 C11 122.6(10)
C13 C12 Li2 C11 -111.7(12)
C3 C12 Li2 C28 156.6(14)
C11 C12 Li2 C28 34.1(8)
C13 C12 Li2 C28 -77.6(12)
C11 C12 Li2 C3 -122.6(10)
C13 C12 Li2 C3 125.7(12)
C3 C12 Li2 C14 -96.0(12)
C11 C12 Li2 C14 141.5(15)
C13 C12 Li2 C14 29.8(7)
Li5 Li1 Li2 Li4 170(10)
C38 Li1 Li2 Li4 -6(15)
C39 Li1 Li2 Li4 118(13)
C37 Li1 Li2 Li4 12(7)
C53 Li1 Li2 Li4 -74(9)
C40 Li1 Li2 Li4 101(7)
C55 Li1 Li2 Li4 -176(9)
C19 Li1 Li2 Li4 42(6)
C54 Li1 Li2 Li4 -126(8)
C20 Li1 Li2 Li4 74(6)
Li4 Li1 Li2 Li5 -170(10)
C38 Li1 Li2 Li5 -176(17)
C39 Li1 Li2 Li5 -52(13)
C37 Li1 Li2 Li5 -158(9)
C53 Li1 Li2 Li5 116(10)
C40 Li1 Li2 Li5 -68(8)
C55 Li1 Li2 Li5 14(9)
C19 Li1 Li2 Li5 -128(8)
C54 Li1 Li2 Li5 64(9)
C20 Li1 Li2 Li5 -96(8)
Li5 Li1 Li2 C13 -177(13)
Li4 Li1 Li2 C13 13(10)
C38 Li1 Li2 C13 8(22)
C39 Li1 Li2 C13 132(11)
C37 Li1 Li2 C13 26(13)
C53 Li1 Li2 C13 -61(14)
C40 Li1 Li2 C13 115(10)
C55 Li1 Li2 C13 -162(7)
C19 Li1 Li2 C13 55(11)
C54 Li1 Li2 C13 -113(10)
C20 Li1 Li2 C13 87(11)
Li5 Li1 Li2 C12 104(11)
Li4 Li1 Li2 C12 -66(10)
C38 Li1 Li2 C12 -71(18)
C39 Li1 Li2 C12 53(18)
C37 Li1 Li2 C12 -53(11)
C53 Li1 Li2 C12 -140(7)
C40 Li1 Li2 C12 36(12)
C55 Li1 Li2 C12 119(9)
C19 Li1 Li2 C12 -24(10)
C54 Li1 Li2 C12 169(6)
C20 Li1 Li2 C12 8(11)
Li5 Li1 Li2 C29 -94(13)
Li4 Li1 Li2 C29 96(12)
C38 Li1 Li2 C29 90(17)
C39 Li1 Li2 C29 -146(9)
C37 Li1 Li2 C29 108(10)
C53 Li1 Li2 C29 22(16)
C40 Li1 Li2 C29 -162(8)
C55 Li1 Li2 C29 -79(13)
C19 Li1 Li2 C29 138(9)
C54 Li1 Li2 C29 -30(14)
C20 Li1 Li2 C29 170(9)
Li5 Li1 Li2 C11 39(10)
Li4 Li1 Li2 C11 -131(11)
C38 Li1 Li2 C11 -137(11)
C39 Li1 Li2 C11 -13(18)
C37 Li1 Li2 C11 -119(8)
C53 Li1 Li2 C11 154(6)
C40 Li1 Li2 C11 -30(11)
C55 Li1 Li2 C11 53(12)
C19 Li1 Li2 C11 -89(8)
C54 Li1 Li2 C11 103(9)
C20 Li1 Li2 C11 -57(9)
Li5 Li1 Li2 C28 -23(11)
Li4 Li1 Li2 C28 167(12)
C38 Li1 Li2 C28 161(9)
C39 Li1 Li2 C28 -75(16)
C37 Li1 Li2 C28 179(6)
C53 Li1 Li2 C28 93(11)
C40 Li1 Li2 C28 -91(9)
C55 Li1 Li2 C28 -9(14)
C19 Li1 Li2 C28 -151(7)
C54 Li1 Li2 C28 41(12)
C20 Li1 Li2 C28 -119(8)
Li5 Li1 Li2 C3 108(8)
Li4 Li1 Li2 C3 -62(7)
C38 Li1 Li2 C3 -68(15)
C39 Li1 Li2 C3 56(14)
C37 Li1 Li2 C3 -50(7)
C53 Li1 Li2 C3 -136(6)
C40 Li1 Li2 C3 40(7)
C55 Li1 Li2 C3 123(6)
C19 Li1 Li2 C3 -20(6)
C54 Li1 Li2 C3 172(4)
C20 Li1 Li2 C3 12(6)
Li5 Li1 Li2 C14 -174(9)
Li4 Li1 Li2 C14 16(6)
C38 Li1 Li2 C14 10(17)
C39 Li1 Li2 C14 134(10)
C37 Li1 Li2 C14 28(7)
C53 Li1 Li2 C14 -58(9)
C40 Li1 Li2 C14 117(5)
C55 Li1 Li2 C14 -160(5)
C19 Li1 Li2 C14 58(6)
C54 Li1 Li2 C14 -110(6)
C20 Li1 Li2 C14 90(5)
C30 C29 Li2 Li4 68(8)
C28 C29 Li2 Li4 -172(8)
C13 C29 Li2 Li4 -56(8)
C30 C29 Li2 Li5 -67(9)
C28 C29 Li2 Li5 54(9)
C13 C29 Li2 Li5 169(10)
C30 C29 Li2 C13 123.8(13)
C28 C29 Li2 C13 -115.7(15)
C30 C29 Li2 C12 164.2(16)
C28 C29 Li2 C12 -75.3(14)
C13 C29 Li2 C12 40.4(10)
C30 C29 Li2 Li1 -5(10)
C28 C29 Li2 Li1 116(11)
C13 C29 Li2 Li1 -128(11)
C30 C29 Li2 C11 -154.9(14)
C28 C29 Li2 C11 -34.3(9)
C13 C29 Li2 C11 81.4(14)
C30 C29 Li2 C28 -120.5(10)
C13 C29 Li2 C28 115.7(15)
C30 C29 Li2 C3 156(2)
C28 C29 Li2 C3 -84(2)
C13 C29 Li2 C3 32.1(15)
C30 C29 Li2 C14 93.7(12)
C28 C29 Li2 C14 -145.8(17)
C13 C29 Li2 C14 -30.1(8)
C28 C11 Li2 Li4 146(12)
C12 C11 Li2 Li4 28(11)
C10 C11 Li2 Li4 -93(12)
C28 C11 Li2 Li5 -96(6)
C12 C11 Li2 Li5 145(7)
C10 C11 Li2 Li5 25(6)
C28 C11 Li2 C13 77.5(14)
C12 C11 Li2 C13 -41.2(10)
C10 C11 Li2 C13 -161.5(15)
C28 C11 Li2 C12 118.6(15)
C10 C11 Li2 C12 -120.3(12)
C28 C11 Li2 Li1 -121(8)
C12 C11 Li2 Li1 121(9)
C10 C11 Li2 Li1 0(8)
C28 C11 Li2 C29 35.3(9)
C12 C11 Li2 C29 -83.3(14)
C10 C11 Li2 C29 156.3(14)
C12 C11 Li2 C28 -118.6(15)
C10 C11 Li2 C28 121.0(11)
C28 C11 Li2 C3 150.6(17)
C12 C11 Li2 C3 32.0(7)
C10 C11 Li2 C3 -88.3(12)
C28 C11 Li2 C14 87(2)
C12 C11 Li2 C14 -32.0(13)
C10 C11 Li2 C14 -152(2)
C11 C28 Li2 Li4 -99(21)
C27 C28 Li2 Li4 141(21)
C29 C28 Li2 Li4 20(21)
C11 C28 Li2 Li5 98(6)
C27 C28 Li2 Li5 -22(6)
C29 C28 Li2 Li5 -143(6)
C11 C28 Li2 C13 -80.9(15)
C27 C28 Li2 C13 158.8(15)
C29 C28 Li2 C13 38.2(10)
C11 C28 Li2 C12 -36.5(10)
C27 C28 Li2 C12 -156.8(15)
C29 C28 Li2 C12 82.7(15)
C11 C28 Li2 Li1 113(9)
C27 C28 Li2 Li1 -7(9)
C29 C28 Li2 Li1 -128(9)
C11 C28 Li2 C29 -119.1(15)
C27 C28 Li2 C29 120.6(11)
C27 C28 Li2 C11 -120.3(12)
C29 C28 Li2 C11 119.1(15)
C11 C28 Li2 C3 -24.3(14)
C27 C28 Li2 C3 -144.7(19)
C29 C28 Li2 C3 95(2)
C11 C28 Li2 C14 -91(2)
C27 C28 Li2 C14 148.7(19)
C29 C28 Li2 C14 28.2(14)
C12 C3 Li2 Li4 143(6)
C2 C3 Li2 Li4 -89(5)
C4 C3 Li2 Li4 19(5)
C12 C3 Li2 Li5 -133(8)
C2 C3 Li2 Li5 -6(7)
C4 C3 Li2 Li5 102(7)
C12 C3 Li2 C13 33.9(10)
C2 C3 Li2 C13 161.3(16)
C4 C3 Li2 C13 -90.6(16)
C2 C3 Li2 C12 127.4(13)
C4 C3 Li2 C12 -124.5(14)
C12 C3 Li2 Li1 -176(5)
C2 C3 Li2 Li1 -49(4)
C4 C3 Li2 Li1 59(4)
C12 C3 Li2 C29 13.4(13)
C2 C3 Li2 C29 141(2)
C4 C3 Li2 C29 -111(2)
C12 C3 Li2 C11 -34.3(9)
C2 C3 Li2 C11 93.1(14)
C4 C3 Li2 C11 -158.7(16)
C12 C3 Li2 C28 -19.2(12)
C2 C3 Li2 C28 108(2)
C4 C3 Li2 C28 -144(2)
C12 C3 Li2 C14 67.3(15)
C2 C3 Li2 C14 -165.3(15)
C4 C3 Li2 C14 -57.1(14)
C13 C14 Li2 Li4 -166(6)
C15 C14 Li2 Li4 -37(5)
C32 C14 Li2 Li4 71(5)
C13 C14 Li2 Li5 172(19)
C15 C14 Li2 Li5 -60(19)
C32 C14 Li2 Li5 49(19)
Li4 C14 Li2 Li5 -22(17)
C15 C14 Li2 C13 128.6(15)
C32 C14 Li2 C13 -122.9(13)
Li4 C14 Li2 C13 166(6)
C13 C14 Li2 C12 -35.7(11)
C15 C14 Li2 C12 92.9(16)
C32 C14 Li2 C12 -158.5(16)
Li4 C14 Li2 C12 130(6)
C13 C14 Li2 Li1 -178(5)
C15 C14 Li2 Li1 -49(4)
C32 C14 Li2 Li1 59(5)
Li4 C14 Li2 Li1 -12(5)
C13 C14 Li2 C29 34.4(9)
C15 C14 Li2 C29 163.0(16)
C32 C14 Li2 C29 -88.4(13)
Li4 C14 Li2 C29 -160(6)
C13 C14 Li2 C11 -15.2(13)
C15 C14 Li2 C11 113(2)
C32 C14 Li2 C11 -138(2)
Li4 C14 Li2 C11 151(6)
C13 C14 Li2 C28 16.7(12)
C15 C14 Li2 C28 145(2)
C32 C14 Li2 C28 -106(2)
Li4 C14 Li2 C28 -177(6)
C13 C14 Li2 C3 -70.6(15)
C15 C14 Li2 C3 58.0(14)
C32 C14 Li2 C3 166.6(16)
Li4 C14 Li2 C3 95(5)
Li5 Li2 Li4 Li1 6(6)
C13 Li2 Li4 Li1 -174(5)
C12 Li2 Li4 Li1 148(5)
C29 Li2 Li4 Li1 -144(7)
C11 Li2 Li4 Li1 132(10)
C28 Li2 Li4 Li1 -158(19)
C3 Li2 Li4 Li1 128(5)
C14 Li2 Li4 Li1 -166(5)
Li5 Li2 Li4 C16 174(8)
C13 Li2 Li4 C16 -6(9)
C12 Li2 Li4 C16 -44(9)
Li1 Li2 Li4 C16 168(10)
C29 Li2 Li4 C16 24(12)
C11 Li2 Li4 C16 -61(14)
C28 Li2 Li4 C16 9(26)
C3 Li2 Li4 C16 -64(7)
C14 Li2 Li4 C16 1(6)
Li5 Li2 Li4 C17 -156(19)
C13 Li2 Li4 C17 24(22)
C12 Li2 Li4 C17 -14(23)
Li1 Li2 Li4 C17 -163(22)
C29 Li2 Li4 C17 53(23)
C11 Li2 Li4 C17 -31(28)
C28 Li2 Li4 C17 39(36)
C3 Li2 Li4 C17 -35(20)
C14 Li2 Li4 C17 31(19)
Li5 Li2 Li4 C15 -166(6)
C13 Li2 Li4 C15 14(5)
C12 Li2 Li4 C15 -24(6)
Li1 Li2 Li4 C15 -172(7)
C29 Li2 Li4 C15 44(8)
C11 Li2 Li4 C15 -40(12)
C28 Li2 Li4 C15 30(22)
C3 Li2 Li4 C15 -44(3)
C14 Li2 Li4 C15 22(2)
Li5 Li2 Li4 C18 -96(10)
C13 Li2 Li4 C18 84(10)
C12 Li2 Li4 C18 46(12)
Li1 Li2 Li4 C18 -102(10)
C29 Li2 Li4 C18 114(9)
C11 Li2 Li4 C18 29(18)
C28 Li2 Li4 C18 100(21)
C3 Li2 Li4 C18 26(10)
C14 Li2 Li4 C18 92(9)
Li5 Li2 Li4 C33 138(6)
C13 Li2 Li4 C33 -42(6)
C12 Li2 Li4 C33 -81(6)
Li1 Li2 Li4 C33 131(7)
C29 Li2 Li4 C33 -13(10)
C11 Li2 Li4 C33 -97(11)
C28 Li2 Li4 C33 -27(24)
C3 Li2 Li4 C33 -101(4)
C14 Li2 Li4 C33 -35(4)
Li5 Li2 Li4 C4 -133(6)
C13 Li2 Li4 C4 47(5)
C12 Li2 Li4 C4 9(6)
Li1 Li2 Li4 C4 -139(6)
C29 Li2 Li4 C4 77(7)
C11 Li2 Li4 C4 -8(12)
C28 Li2 Li4 C4 63(21)
C3 Li2 Li4 C4 -11(3)
C14 Li2 Li4 C4 55(2)
Li5 Li2 Li4 C36 56(29)
C13 Li2 Li4 C36 -124(27)
C12 Li2 Li4 C36 -162(25)
Li1 Li2 Li4 C36 50(27)
C29 Li2 Li4 C36 -94(29)
C11 Li2 Li4 C36 -178(20)
C28 Li2 Li4 C36 -108(31)
C3 Li2 Li4 C36 178(28)
C14 Li2 Li4 C36 -116(29)
Li5 Li2 Li4 C5 -106(6)
C13 Li2 Li4 C5 74(5)
C12 Li2 Li4 C5 36(7)
Li1 Li2 Li4 C5 -112(6)
C29 Li2 Li4 C5 104(7)
C11 Li2 Li4 C5 20(14)
C28 Li2 Li4 C5 90(21)
C3 Li2 Li4 C5 16(5)
C14 Li2 Li4 C5 82(4)
C13 Li2 Li4 Li5 -180(7)
C12 Li2 Li4 Li5 142(8)
Li1 Li2 Li4 Li5 -6(6)
C29 Li2 Li4 Li5 -150(9)
C11 Li2 Li4 Li5 125(13)
C28 Li2 Li4 Li5 -165(23)
C3 Li2 Li4 Li5 122(6)
C14 Li2 Li4 Li5 -173(6)
Li5 Li2 Li4 C14 173(6)
C13 Li2 Li4 C14 -7(3)
C12 Li2 Li4 C14 -46(4)
Li1 Li2 Li4 C14 166(5)
C29 Li2 Li4 C14 22(6)
C11 Li2 Li4 C14 -62(11)
C28 Li2 Li4 C14 8(20)
C3 Li2 Li4 C14 -66(2)
Li5 Li1 Li4 Li2 -10(10)
C38 Li1 Li4 Li2 178(5)
C39 Li1 Li4 Li2 -147(8)
C37 Li1 Li4 Li2 -170(6)
C53 Li1 Li4 Li2 140(6)
C40 Li1 Li4 Li2 -111(7)
C55 Li1 Li4 Li2 158(44)
C19 Li1 Li4 Li2 -139(6)
C54 Li1 Li4 Li2 112(10)
C20 Li1 Li4 Li2 -115(5)
Li5 Li1 Li4 C16 -171(11)
C38 Li1 Li4 C16 16(14)
C39 Li1 Li4 C16 51(17)
Li2 Li1 Li4 C16 -162(15)
C37 Li1 Li4 C16 28(11)
C53 Li1 Li4 C16 -21(14)
C40 Li1 Li4 C16 87(12)
C55 Li1 Li4 C16 -4(56)
C19 Li1 Li4 C16 59(11)
C54 Li1 Li4 C16 -50(17)
C20 Li1 Li4 C16 84(11)
Li5 Li1 Li4 C17 163(8)
C38 Li1 Li4 C17 -9(8)
C39 Li1 Li4 C17 25(12)
Li2 Li1 Li4 C17 173(9)
C37 Li1 Li4 C17 3(5)
C53 Li1 Li4 C17 -47(7)
C40 Li1 Li4 C17 62(8)
C55 Li1 Li4 C17 -29(49)
C19 Li1 Li4 C17 34(4)
C54 Li1 Li4 C17 -75(10)
C20 Li1 Li4 C17 58(5)
Li5 Li1 Li4 C15 82(53)
C38 Li1 Li4 C15 -91(52)
C39 Li1 Li4 C15 -56(57)
Li2 Li1 Li4 C15 91(52)
C37 Li1 Li4 C15 -79(52)
C53 Li1 Li4 C15 -128(50)
C40 Li1 Li4 C15 -20(56)
C55 Li1 Li4 C15 -111(57)
C19 Li1 Li4 C15 -48(52)
C54 Li1 Li4 C15 -157(45)
C20 Li1 Li4 C15 -23(53)
Li5 Li1 Li4 C18 126(8)
C38 Li1 Li4 C18 -46(6)
C39 Li1 Li4 C18 -12(11)
Li2 Li1 Li4 C18 136(7)
C37 Li1 Li4 C18 -35(4)
C53 Li1 Li4 C18 -84(5)
C40 Li1 Li4 C18 25(8)
C55 Li1 Li4 C18 -66(47)
C19 Li1 Li4 C18 -4(3)
C54 Li1 Li4 C18 -113(8)
C20 Li1 Li4 C18 21(4)
Li5 Li1 Li4 C33 -123(10)
C38 Li1 Li4 C33 65(9)
C39 Li1 Li4 C33 99(10)
Li2 Li1 Li4 C33 -113(10)
C37 Li1 Li4 C33 77(7)
C53 Li1 Li4 C33 27(10)
C40 Li1 Li4 C33 136(6)
C55 Li1 Li4 C33 45(50)
C19 Li1 Li4 C33 108(7)
C54 Li1 Li4 C33 -1(15)
C20 Li1 Li4 C33 132(7)
Li5 Li1 Li4 C4 73(13)
C38 Li1 Li4 C4 -99(10)
C39 Li1 Li4 C4 -65(15)
Li2 Li1 Li4 C4 83(10)
C37 Li1 Li4 C4 -88(9)
C53 Li1 Li4 C4 -137(8)
C40 Li1 Li4 C4 -29(13)
C55 Li1 Li4 C4 -119(43)
C19 Li1 Li4 C4 -57(9)
C54 Li1 Li4 C4 -166(5)
C20 Li1 Li4 C4 -32(10)
Li5 Li1 Li4 C36 -178(8)
C38 Li1 Li4 C36 9(5)
C39 Li1 Li4 C36 44(9)
Li2 Li1 Li4 C36 -169(7)
C37 Li1 Li4 C36 21(2)
C53 Li1 Li4 C36 -28(5)
C40 Li1 Li4 C36 80(6)
C55 Li1 Li4 C36 -11(47)
C19 Li1 Li4 C36 52.0(19)
C54 Li1 Li4 C36 -57(9)
C20 Li1 Li4 C36 77(3)
Li5 Li1 Li4 C5 95(9)
C38 Li1 Li4 C5 -78(7)
C39 Li1 Li4 C5 -43(12)
Li2 Li1 Li4 C5 104(7)
C37 Li1 Li4 C5 -66(5)
C53 Li1 Li4 C5 -115(5)
C40 Li1 Li4 C5 -7(9)
C55 Li1 Li4 C5 -98(46)
C19 Li1 Li4 C5 -35(4)
C54 Li1 Li4 C5 -144(7)
C20 Li1 Li4 C5 -10(6)
C38 Li1 Li4 Li5 -172(11)
C39 Li1 Li4 Li5 -138(13)
Li2 Li1 Li4 Li5 10(10)
C37 Li1 Li4 Li5 -161(9)
C53 Li1 Li4 Li5 150(10)
C40 Li1 Li4 Li5 -102(10)
C55 Li1 Li4 Li5 168(50)
C19 Li1 Li4 Li5 -130(8)
C54 Li1 Li4 Li5 121(13)
C20 Li1 Li4 Li5 -105(8)
Li5 Li1 Li4 C14 -39(17)
C38 Li1 Li4 C14 149(12)
C39 Li1 Li4 C14 -177(8)
Li2 Li1 Li4 C14 -29(11)
C37 Li1 Li4 C14 160(13)
C53 Li1 Li4 C14 111(14)
C40 Li1 Li4 C14 -140(11)
C55 Li1 Li4 C14 129(41)
C19 Li1 Li4 C14 -169(14)
C54 Li1 Li4 C14 82(18)
C20 Li1 Li4 C14 -144(13)
C17 C16 Li4 Li2 162(8)
C15 C16 Li4 Li2 35(7)
C33 C16 Li4 Li2 -74(8)
C17 C16 Li4 Li1 -40(11)
C15 C16 Li4 Li1 -167(12)
C33 C16 Li4 Li1 83(11)
C15 C16 Li4 C17 -127.3(16)
C33 C16 Li4 C17 123.2(14)
C17 C16 Li4 C15 127.3(16)
C33 C16 Li4 C15 -109.5(11)
C17 C16 Li4 C18 32.2(11)
C15 C16 Li4 C18 -95.0(19)
C33 C16 Li4 C18 155(2)
C17 C16 Li4 C33 -123.2(15)
C15 C16 Li4 C33 109.5(11)
C17 C16 Li4 C4 98.4(18)
C15 C16 Li4 C4 -28.9(10)
C33 C16 Li4 C4 -138.4(17)
C17 C16 Li4 C36 -32.1(9)
C15 C16 Li4 C36 -159(2)
C33 C16 Li4 C36 91.1(15)
C17 C16 Li4 C5 66.1(18)
C15 C16 Li4 C5 -61.2(17)
C33 C16 Li4 C5 -171(2)
C17 C16 Li4 Li5 -108(78)
C15 C16 Li4 Li5 125(78)
C33 C16 Li4 Li5 15(78)
C17 C16 Li4 C14 163.9(18)
C15 C16 Li4 C14 36.6(6)
C33 C16 Li4 C14 -72.9(9)
C16 C17 Li4 Li2 -42(19)
C36 C17 Li4 Li2 -166(20)
C18 C17 Li4 Li2 85(20)
C16 C17 Li4 Li1 157(7)
C36 C17 Li4 Li1 33(6)
C18 C17 Li4 Li1 -76(6)
C36 C17 Li4 C16 -124.5(14)
C18 C17 Li4 C16 126.9(17)
C16 C17 Li4 C15 -31.8(11)
C36 C17 Li4 C15 -156(2)
C18 C17 Li4 C15 95.1(19)
C16 C17 Li4 C18 -126.9(17)
C36 C17 Li4 C18 108.6(10)
C16 C17 Li4 C33 32.9(9)
C36 C17 Li4 C33 -91.6(15)
C18 C17 Li4 C33 160(2)
C16 C17 Li4 C4 -66.2(18)
C36 C17 Li4 C4 169(2)
C18 C17 Li4 C4 60.7(17)
C16 C17 Li4 C36 124.5(14)
C18 C17 Li4 C36 -108.6(10)
C16 C17 Li4 C5 -99.0(19)
C36 C17 Li4 C5 136.5(16)
C18 C17 Li4 C5 27.9(10)
C16 C17 Li4 Li5 172(11)
C36 C17 Li4 Li5 47(10)
C18 C17 Li4 Li5 -61(10)
C16 C17 Li4 C14 -13.2(15)
C36 C17 Li4 C14 -138(3)
C18 C17 Li4 C14 114(3)
C4 C15 Li4 Li2 81(5)
C14 C15 Li4 Li2 -41(5)
C16 C15 Li4 Li2 -151(6)
C4 C15 Li4 Li1 -10(52)
C14 C15 Li4 Li1 -133(52)
C16 C15 Li4 Li1 118(53)
C4 C15 Li4 C16 -128.1(19)
C14 C15 Li4 C16 109.8(16)
C4 C15 Li4 C17 -95(2)
C14 C15 Li4 C17 142(2)
C16 C15 Li4 C17 32.6(13)
C4 C15 Li4 C18 -56.1(19)
C14 C15 Li4 C18 -178(2)
C16 C15 Li4 C18 72(2)
C4 C15 Li4 C33 -168(2)
C14 C15 Li4 C33 69.5(16)
C16 C15 Li4 C33 -40.3(11)
C14 C15 Li4 C4 -122.1(10)
C16 C15 Li4 C4 128.1(19)
C4 C15 Li4 C36 -109(3)
C14 C15 Li4 C36 129(3)
C16 C15 Li4 C36 18.8(19)
C4 C15 Li4 C5 -24.4(11)
C14 C15 Li4 C5 -146.5(15)
C16 C15 Li4 C5 104(2)
C4 C15 Li4 Li5 59(10)
C14 C15 Li4 Li5 -63(10)
C16 C15 Li4 Li5 -173(11)
C4 C15 Li4 C14 122.1(10)
C16 C15 Li4 C14 -109.8(16)
C5 C18 Li4 Li2 -18(9)
C17 C18 Li4 Li2 -148(11)
C19 C18 Li4 Li2 105(10)
C5 C18 Li4 Li1 -116(5)
C17 C18 Li4 Li1 114(6)
C19 C18 Li4 Li1 6(5)
C5 C18 Li4 C16 97(2)
C17 C18 Li4 C16 -32.7(14)
C19 C18 Li4 C16 -141(2)
C5 C18 Li4 C17 129(2)
C19 C18 Li4 C17 -107.8(16)
C5 C18 Li4 C15 58(2)
C17 C18 Li4 C15 -72(2)
C19 C18 Li4 C15 -179(2)
C5 C18 Li4 C33 111(3)
C17 C18 Li4 C33 -18(2)
C19 C18 Li4 C33 -126(3)
C5 C18 Li4 C4 26.0(11)
C17 C18 Li4 C4 -103(2)
C19 C18 Li4 C4 148.8(15)
C5 C18 Li4 C36 169.9(19)
C17 C18 Li4 C36 40.5(11)
C19 C18 Li4 C36 -67.3(15)
C17 C18 Li4 C5 -129(2)
C19 C18 Li4 C5 122.8(8)
C5 C18 Li4 Li5 -87(6)
C17 C18 Li4 Li5 144(7)
C19 C18 Li4 Li5 36(6)
C5 C18 Li4 C14 57(3)
C17 C18 Li4 C14 -73(3)
C19 C18 Li4 C14 180(3)
C34 C33 Li4 Li2 -110(6)
C32 C33 Li4 Li2 9(6)
C16 C33 Li4 Li2 122(7)
C34 C33 Li4 Li1 -5(8)
C32 C33 Li4 Li1 113(8)
C16 C33 Li4 Li1 -134(9)
C34 C33 Li4 C16 128(2)
C32 C33 Li4 C16 -113.1(19)
C34 C33 Li4 C17 93(2)
C32 C33 Li4 C17 -149(2)
C16 C33 Li4 C17 -35.4(13)
C34 C33 Li4 C15 171(2)
C32 C33 Li4 C15 -70.7(18)
C16 C33 Li4 C15 42.4(13)
C34 C33 Li4 C18 105(3)
C32 C33 Li4 C18 -136(3)
C16 C33 Li4 C18 -23(2)
C34 C33 Li4 C4 164(3)
C32 C33 Li4 C4 -77(3)
C16 C33 Li4 C4 36.1(18)
C34 C33 Li4 C36 54.5(18)
C32 C33 Li4 C36 173.2(19)
C16 C33 Li4 C36 -74(2)
C34 C33 Li4 C5 138(4)
C32 C33 Li4 C5 -104(4)
C16 C33 Li4 C5 9(2)
C34 C33 Li4 Li5 -50(9)
C32 C33 Li4 Li5 69(9)
C16 C33 Li4 Li5 -178(11)
C34 C33 Li4 C14 -151.6(13)
C32 C33 Li4 C14 -32.9(10)
C16 C33 Li4 C14 80.2(19)
C15 C4 Li4 Li2 -98(5)
C5 C4 Li4 Li2 124(5)
C3 C4 Li4 Li2 20(5)
C15 C4 Li4 Li1 178(11)
C5 C4 Li4 Li1 40(10)
C3 C4 Li4 Li1 -64(10)
C15 C4 Li4 C16 32.7(14)
C5 C4 Li4 C16 -105(3)
C3 C4 Li4 C16 151(2)
C15 C4 Li4 C17 73(2)
C5 C4 Li4 C17 -65(2)
C3 C4 Li4 C17 -169(2)
C5 C4 Li4 C15 -137.7(19)
C3 C4 Li4 C15 118.1(14)
C15 C4 Li4 C18 111(2)
C5 C4 Li4 C18 -26.4(12)
C3 C4 Li4 C18 -130.6(16)
C15 C4 Li4 C33 9.9(17)
C5 C4 Li4 C33 -128(3)
C3 C4 Li4 C33 128(3)
C15 C4 Li4 C36 79(4)
C5 C4 Li4 C36 -58(3)
C3 C4 Li4 C36 -163(3)
C15 C4 Li4 C5 137.7(19)
C3 C4 Li4 C5 -104.2(10)
C15 C4 Li4 Li5 -145(7)
C5 C4 Li4 Li5 78(6)
C3 C4 Li4 Li5 -27(6)
C15 C4 Li4 C14 -32.4(8)
C5 C4 Li4 C14 -170.0(19)
C3 C4 Li4 C14 85.7(13)
C35 C36 Li4 Li2 32(29)
C17 C36 Li4 Li2 159(30)
C37 C36 Li4 Li2 -88(29)
C35 C36 Li4 Li1 83(4)
C17 C36 Li4 Li1 -150(5)
C37 C36 Li4 Li1 -38(4)
C35 C36 Li4 C16 -92(2)
C17 C36 Li4 C16 34.7(13)
C37 C36 Li4 C16 147(2)
C35 C36 Li4 C17 -127.2(19)
C37 C36 Li4 C17 112.1(17)
C35 C36 Li4 C15 -105(3)
C17 C36 Li4 C15 22.1(19)
C37 C36 Li4 C15 134(3)
C35 C36 Li4 C18 -170.5(18)
C17 C36 Li4 C18 -43.3(12)
C37 C36 Li4 C18 68.8(17)
C35 C36 Li4 C33 -54.1(18)
C17 C36 Li4 C33 73(2)
C37 C36 Li4 C33 -174.8(18)
C35 C36 Li4 C4 -138(4)
C17 C36 Li4 C4 -11(2)
C37 C36 Li4 C4 101(4)
C35 C36 Li4 C5 -165(3)
C17 C36 Li4 C5 -37.9(17)
C37 C36 Li4 C5 74(3)
C35 C36 Li4 Li5 82(5)
C17 C36 Li4 Li5 -151(6)
C37 C36 Li4 Li5 -39(5)
C35 C36 Li4 C14 -78(4)
C17 C36 Li4 C14 50(3)
C37 C36 Li4 C14 162(4)
C18 C5 Li4 Li2 167(7)
C4 C5 Li4 Li2 -58(6)
C1 C5 Li4 Li2 50(7)
C18 C5 Li4 Li1 72(6)
C4 C5 Li4 Li1 -153(7)
C1 C5 Li4 Li1 -45(7)
C18 C5 Li4 C16 -72(3)
C4 C5 Li4 C16 63(2)
C1 C5 Li4 C16 171.2(18)
C18 C5 Li4 C17 -32.2(15)
C4 C5 Li4 C17 103(3)
C1 C5 Li4 C17 -149.1(16)
C18 C5 Li4 C15 -110(3)
C4 C5 Li4 C15 24.9(12)
C1 C5 Li4 C15 133.2(15)
C4 C5 Li4 C18 135(2)
C1 C5 Li4 C18 -116.8(14)
C18 C5 Li4 C33 -78(4)
C4 C5 Li4 C33 57(3)
C1 C5 Li4 C33 165(3)
C18 C5 Li4 C4 -135(2)
C1 C5 Li4 C4 108.3(14)
C18 C5 Li4 C36 -8.6(16)
C4 C5 Li4 C36 126(3)
C1 C5 Li4 C36 -125(2)
C18 C5 Li4 Li5 107(6)
C4 C5 Li4 Li5 -118(6)
C1 C5 Li4 Li5 -9(6)
C18 C5 Li4 C14 -127(3)
C4 C5 Li4 C14 8.2(15)
C1 C5 Li4 C14 116(2)
C13 C14 Li4 Li2 13(5)
C15 C14 Li4 Li2 134(6)
C32 C14 Li4 Li2 -104(5)
C13 C14 Li4 Li1 45(14)
C15 C14 Li4 Li1 166(16)
C32 C14 Li4 Li1 -73(14)
Li2 C14 Li4 Li1 32(12)
C13 C14 Li4 C16 -165.6(18)
C15 C14 Li4 C16 -44.2(15)
C32 C14 Li4 C16 77(2)
Li2 C14 Li4 C16 -179(6)
C13 C14 Li4 C17 -156(3)
C15 C14 Li4 C17 -34(2)
C32 C14 Li4 C17 87(3)
Li2 C14 Li4 C17 -169(7)
C13 C14 Li4 C15 -121.4(17)
C32 C14 Li4 C15 121(2)
Li2 C14 Li4 C15 -134(6)
C13 C14 Li4 C18 -120(3)
C15 C14 Li4 C18 2(2)
C32 C14 Li4 C18 123(4)
Li2 C14 Li4 C18 -133(7)
C13 C14 Li4 C33 149.9(14)
C15 C14 Li4 C33 -89(2)
C32 C14 Li4 C33 32.4(12)
Li2 C14 Li4 C33 137(6)
C13 C14 Li4 C4 -87.4(18)
C15 C14 Li4 C4 34.0(10)
C32 C14 Li4 C4 155(2)
Li2 C14 Li4 C4 -100(5)
C13 C14 Li4 C36 178(4)
C15 C14 Li4 C36 -61(4)
C32 C14 Li4 C36 60(4)
Li2 C14 Li4 C36 165(8)
C13 C14 Li4 C5 -93(3)
C15 C14 Li4 C5 28.7(15)
C32 C14 Li4 C5 150(3)
Li2 C14 Li4 C5 -106(6)
C13 C14 Li4 Li5 21(6)
C15 C14 Li4 Li5 142(7)
C32 C14 Li4 Li5 -97(6)
Li2 C14 Li4 Li5 8(6)
Li4 Li1 Li5 Li2 7(7)
C38 Li1 Li5 Li2 178(8)
C39 Li1 Li5 Li2 163(5)
C37 Li1 Li5 Li2 128(19)
C53 Li1 Li5 Li2 -140(6)
C40 Li1 Li5 Li2 132(5)
C55 Li1 Li5 Li2 -171(5)
C19 Li1 Li5 Li2 94(9)
C54 Li1 Li5 Li2 -142(5)
C20 Li1 Li5 Li2 106(5)
Li4 Li1 Li5 C22 -143(7)
C38 Li1 Li5 C22 28(14)
C39 Li1 Li5 C22 13(9)
Li2 Li1 Li5 C22 -150(10)
C37 Li1 Li5 C22 -22(26)
C53 Li1 Li5 C22 69(11)
C40 Li1 Li5 C22 -18(7)
C55 Li1 Li5 C22 39(6)
C19 Li1 Li5 C22 -56(13)
C54 Li1 Li5 C22 67(7)
C20 Li1 Li5 C22 -44(9)
Li4 Li1 Li5 C23 -134(16)
C38 Li1 Li5 C23 37(24)
C39 Li1 Li5 C23 22(19)
Li2 Li1 Li5 C23 -141(19)
C37 Li1 Li5 C23 -13(36)
C53 Li1 Li5 C23 79(19)
C40 Li1 Li5 C23 -8(18)
C55 Li1 Li5 C23 48(17)
C19 Li1 Li5 C23 -47(23)
C54 Li1 Li5 C23 77(17)
C20 Li1 Li5 C23 -35(19)
Li4 Li1 Li5 C41 -178(6)
C38 Li1 Li5 C41 -7(12)
C39 Li1 Li5 C41 -22(6)
Li2 Li1 Li5 C41 175(8)
C37 Li1 Li5 C41 -57(22)
C53 Li1 Li5 C41 34(10)
C40 Li1 Li5 C41 -53(5)
C55 Li1 Li5 C41 3(4)
C19 Li1 Li5 C41 -91(9)
C54 Li1 Li5 C41 32(5)
C20 Li1 Li5 C41 -80(6)
Li4 Li1 Li5 C43 154(19)
C38 Li1 Li5 C43 -35(27)
C39 Li1 Li5 C43 -51(22)
Li2 Li1 Li5 C43 147(23)
C37 Li1 Li5 C43 -85(29)
C53 Li1 Li5 C43 6(27)
C40 Li1 Li5 C43 -81(21)
C55 Li1 Li5 C43 -25(20)
C19 Li1 Li5 C43 -120(19)
C54 Li1 Li5 C43 4(22)
C20 Li1 Li5 C43 -108(20)
Li4 Li1 Li5 C42 153(7)
C38 Li1 Li5 C42 -36(15)
C39 Li1 Li5 C42 -52(9)
Li2 Li1 Li5 C42 145(10)
C37 Li1 Li5 C42 -86(21)
C53 Li1 Li5 C42 5(13)
C40 Li1 Li5 C42 -82(8)
C55 Li1 Li5 C42 -26(7)
C19 Li1 Li5 C42 -121(8)
C54 Li1 Li5 C42 3(8)
C20 Li1 Li5 C42 -109(7)
Li4 Li1 Li5 C21 -119(6)
C38 Li1 Li5 C21 52(10)
C39 Li1 Li5 C21 37(5)
Li2 Li1 Li5 C21 -126(6)
C37 Li1 Li5 C21 2(23)
C53 Li1 Li5 C21 93(7)
C40 Li1 Li5 C21 6(4)
C55 Li1 Li5 C21 63(3)
C19 Li1 Li5 C21 -32(10)
C54 Li1 Li5 C21 91(4)
C20 Li1 Li5 C21 -21(6)
C38 Li1 Li5 Li4 171(13)
C39 Li1 Li5 Li4 156(8)
Li2 Li1 Li5 Li4 -7(7)
C37 Li1 Li5 Li4 121(22)
C53 Li1 Li5 Li4 -148(11)
C40 Li1 Li5 Li4 125(6)
C55 Li1 Li5 Li4 -178(6)
C19 Li1 Li5 Li4 87(9)
C54 Li1 Li5 Li4 -150(7)
C20 Li1 Li5 Li4 98(7)
Li4 Li1 Li5 C24 -79(16)
C38 Li1 Li5 C24 92(17)
C39 Li1 Li5 C24 77(16)
Li2 Li1 Li5 C24 -86(15)
C37 Li1 Li5 C24 42(32)
C53 Li1 Li5 C24 133(12)
C40 Li1 Li5 C24 46(15)
C55 Li1 Li5 C24 103(15)
C19 Li1 Li5 C24 8(22)
C54 Li1 Li5 C24 131(14)
C20 Li1 Li5 C24 19(17)
Li4 Li1 Li5 C55 178(6)
C38 Li1 Li5 C55 -11(9)
C39 Li1 Li5 C55 -26(3)
Li2 Li1 Li5 C55 171(5)
C37 Li1 Li5 C55 -61(20)
C53 Li1 Li5 C55 31(7)
C40 Li1 Li5 C55 -56(2)
C19 Li1 Li5 C55 -95(8)
C54 Li1 Li5 C55 28.7(18)
C20 Li1 Li5 C55 -83(3)
Li4 Li2 Li5 Li1 -7(8)
C13 Li2 Li5 Li1 172(31)
C12 Li2 Li5 Li1 -129(9)
C29 Li2 Li5 Li1 139(8)
C11 Li2 Li5 Li1 -158(6)
C28 Li2 Li5 Li1 167(6)
C3 Li2 Li5 Li1 -94(8)
C14 Li2 Li5 Li1 14(22)
Li4 Li2 Li5 C22 105(17)
C13 Li2 Li5 C22 -75(41)
C12 Li2 Li5 C22 -16(24)
Li1 Li2 Li5 C22 113(20)
C29 Li2 Li5 C22 -108(16)
C11 Li2 Li5 C22 -45(19)
C28 Li2 Li5 C22 -80(18)
C3 Li2 Li5 C22 19(21)
C14 Li2 Li5 C22 127(17)
Li4 Li2 Li5 C23 147(9)
C13 Li2 Li5 C23 -34(40)
C12 Li2 Li5 C23 25(16)
Li1 Li2 Li5 C23 154(14)
C29 Li2 Li5 C23 -67(13)
C11 Li2 Li5 C23 -4(12)
C28 Li2 Li5 C23 -39(11)
C3 Li2 Li5 C23 60(12)
C14 Li2 Li5 C23 168(12)
Li4 Li2 Li5 C41 -53(69)
C13 Li2 Li5 C41 127(58)
C12 Li2 Li5 C41 -174(61)
Li1 Li2 Li5 C41 -45(65)
C29 Li2 Li5 C41 94(68)
C11 Li2 Li5 C41 157(65)
C28 Li2 Li5 C41 122(67)
C3 Li2 Li5 C41 -139(65)
C14 Li2 Li5 C41 -31(82)
Li4 Li2 Li5 C43 -169(9)
C13 Li2 Li5 C43 11(40)
C12 Li2 Li5 C43 69(13)
Li1 Li2 Li5 C43 -162(13)
C29 Li2 Li5 C43 -23(14)
C11 Li2 Li5 C43 40(10)
C28 Li2 Li5 C43 6(11)
C3 Li2 Li5 C43 105(8)
C14 Li2 Li5 C43 -147(14)
Li4 Li2 Li5 C42 -127(14)
C13 Li2 Li5 C42 53(42)
C12 Li2 Li5 C42 111(13)
Li1 Li2 Li5 C42 -120(17)
C29 Li2 Li5 C42 19(20)
C11 Li2 Li5 C42 82(14)
C28 Li2 Li5 C42 48(16)
C3 Li2 Li5 C42 147(10)
C14 Li2 Li5 C42 -105(20)
Li4 Li2 Li5 C21 73(9)
C13 Li2 Li5 C21 -107(33)
C12 Li2 Li5 C21 -49(15)
Li1 Li2 Li5 C21 80(9)
C29 Li2 Li5 C21 -141(6)
C11 Li2 Li5 C21 -78(9)
C28 Li2 Li5 C21 -112(8)
C3 Li2 Li5 C21 -13(12)
C14 Li2 Li5 C21 95(19)
C13 Li2 Li5 Li4 180(36)
C12 Li2 Li5 Li4 -122(11)
Li1 Li2 Li5 Li4 7(8)
C29 Li2 Li5 Li4 147(10)
C11 Li2 Li5 Li4 -150(8)
C28 Li2 Li5 Li4 175(8)
C3 Li2 Li5 Li4 -86(7)
C14 Li2 Li5 Li4 22(17)
Li4 Li2 Li5 C24 136(6)
C13 Li2 Li5 C24 -45(36)
C12 Li2 Li5 C24 14(12)
Li1 Li2 Li5 C24 143(10)
C29 Li2 Li5 C24 -78(9)
C11 Li2 Li5 C24 -15(7)
C28 Li2 Li5 C24 -50(7)
C3 Li2 Li5 C24 49(8)
C14 Li2 Li5 C24 157(15)
Li4 Li2 Li5 C55 -22(14)
C13 Li2 Li5 C55 158(25)
C12 Li2 Li5 C55 -143(9)
Li1 Li2 Li5 C55 -14(9)
C29 Li2 Li5 C55 125(12)
C11 Li2 Li5 C55 -172(10)
C28 Li2 Li5 C55 153(11)
C3 Li2 Li5 C55 -108(12)
C14 Li2 Li5 C55 0(30)
C23 C22 Li5 Li1 171(10)
C21 C22 Li5 Li1 49(9)
C41 C22 Li5 Li1 -72(9)
C23 C22 Li5 Li2 68(17)
C21 C22 Li5 Li2 -55(17)
C41 C22 Li5 Li2 -175(18)
C21 C22 Li5 C23 -122.2(15)
C41 C22 Li5 C23 117(2)
C23 C22 Li5 C41 -117(2)
C21 C22 Li5 C41 120.7(15)
C23 C22 Li5 C43 -38.2(13)
C21 C22 Li5 C43 -160(2)
C41 C22 Li5 C43 79(2)
C23 C22 Li5 C42 -80(2)
C21 C22 Li5 C42 158(2)
C41 C22 Li5 C42 37.3(13)
C23 C22 Li5 C21 122.2(15)
C41 C22 Li5 C21 -120.7(15)
C23 C22 Li5 Li4 135(11)
C21 C22 Li5 Li4 12(10)
C41 C22 Li5 Li4 -108(11)
C23 C22 Li5 C24 30.9(9)
C21 C22 Li5 C24 -91.4(17)
C41 C22 Li5 C24 148(3)
C23 C22 Li5 C55 -145(3)
C21 C22 Li5 C55 92.5(16)
C41 C22 Li5 C55 -28.2(8)
C24 C23 Li5 Li1 108(18)
C22 C23 Li5 Li1 -15(17)
C43 C23 Li5 Li1 -130(19)
C24 C23 Li5 Li2 -22(9)
C22 C23 Li5 Li2 -145(10)
C43 C23 Li5 Li2 100(9)
C24 C23 Li5 C22 122.9(16)
C43 C23 Li5 C22 -115(2)
C24 C23 Li5 C41 161(2)
C22 C23 Li5 C41 38.2(14)
C43 C23 Li5 C41 -77(2)
C24 C23 Li5 C43 -121.9(14)
C22 C23 Li5 C43 115(2)
C24 C23 Li5 C42 -159(2)
C22 C23 Li5 C42 78(2)
C43 C23 Li5 C42 -37.2(14)
C24 C23 Li5 C21 90.6(18)
C22 C23 Li5 C21 -32.3(10)
C43 C23 Li5 C21 -147(3)
C24 C23 Li5 Li4 25(16)
C22 C23 Li5 Li4 -97(16)
C43 C23 Li5 Li4 147(16)
C22 C23 Li5 C24 -122.9(17)
C43 C23 Li5 C24 121.9(14)
C24 C23 Li5 C55 152(3)
C22 C23 Li5 C55 29(2)
C43 C23 Li5 C55 -86(3)
C55 C41 Li5 Li1 -7(7)
C42 C41 Li5 Li1 -129(8)
C22 C41 Li5 Li1 117(8)
C55 C41 Li5 Li2 38(68)
C42 C41 Li5 Li2 -85(68)
C22 C41 Li5 Li2 162(69)
C55 C41 Li5 C22 -124.1(18)
C42 C41 Li5 C22 113(2)
C55 C41 Li5 C23 -160(2)
C42 C41 Li5 C23 77(2)
C22 C41 Li5 C23 -36.0(14)
C55 C41 Li5 C43 158(2)
C42 C41 Li5 C43 35.7(15)
C22 C41 Li5 C43 -78(2)
C55 C41 Li5 C42 122.6(14)
C22 C41 Li5 C42 -113(2)
C55 C41 Li5 C21 -92(2)
C42 C41 Li5 C21 146(3)
C22 C41 Li5 C21 32.4(11)
C55 C41 Li5 Li4 -9(10)
C42 C41 Li5 Li4 -131(10)
C22 C41 Li5 Li4 116(11)
C55 C41 Li5 C24 -151(3)
C42 C41 Li5 C24 87(4)
C22 C41 Li5 C24 -26(2)
C42 C41 Li5 C55 -122.6(14)
C22 C41 Li5 C55 124.1(18)
C44 C43 Li5 Li1 -124(22)
C23 C43 Li5 Li1 114(22)
C42 C43 Li5 Li1 -2(21)
C44 C43 Li5 Li2 15(9)
C23 C43 Li5 Li2 -107(9)
C42 C43 Li5 Li2 137(9)
C44 C43 Li5 C22 159(2)
C23 C43 Li5 C22 37.5(15)
C42 C43 Li5 C22 -78(2)
C44 C43 Li5 C23 121.5(17)
C42 C43 Li5 C23 -116(2)
C44 C43 Li5 C41 -157(2)
C23 C43 Li5 C41 81(3)
C42 C43 Li5 C41 -34.8(15)
C44 C43 Li5 C42 -122.5(14)
C23 C43 Li5 C42 116(2)
C44 C43 Li5 C21 149(3)
C23 C43 Li5 C21 27(2)
C42 C43 Li5 C21 -89(4)
C44 C43 Li5 Li4 -6(23)
C23 C43 Li5 Li4 -128(24)
C42 C43 Li5 Li4 116(24)
C44 C43 Li5 C24 90.4(17)
C23 C43 Li5 C24 -31.2(10)
C42 C43 Li5 C24 -147(3)
C44 C43 Li5 C55 -147(3)
C23 C43 Li5 C55 91(3)
C42 C43 Li5 C55 -25(2)
C56 C42 Li5 Li1 -64(10)
C41 C42 Li5 Li1 60(9)
C43 C42 Li5 Li1 179(11)
C56 C42 Li5 Li2 44(14)
C41 C42 Li5 Li2 167(15)
C43 C42 Li5 Li2 -73(13)
C56 C42 Li5 C22 -164(2)
C41 C42 Li5 C22 -40.6(17)
C43 C42 Li5 C22 79(3)
C56 C42 Li5 C23 155(2)
C41 C42 Li5 C23 -82(3)
C43 C42 Li5 C23 37.7(16)
C56 C42 Li5 C41 -123.4(16)
C43 C42 Li5 C41 120(2)
C56 C42 Li5 C43 117.0(15)
C41 C42 Li5 C43 -120(2)
C56 C42 Li5 C21 -152(3)
C41 C42 Li5 C21 -29(2)
C43 C42 Li5 C21 91(4)
C56 C42 Li5 Li4 -29(14)
C41 C42 Li5 Li4 94(14)
C43 C42 Li5 Li4 -146(15)
C56 C42 Li5 C24 144(3)
C41 C42 Li5 C24 -92(4)
C43 C42 Li5 C24 27(2)
C56 C42 Li5 C55 -93.6(16)
C41 C42 Li5 C55 29.8(9)
C43 C42 Li5 C55 149(3)
C22 C21 Li5 Li1 -136(8)
C7 C21 Li5 Li1 99(7)
C40 C21 Li5 Li1 -11(7)
C22 C21 Li5 Li2 150(10)
C7 C21 Li5 Li2 25(9)
C40 C21 Li5 Li2 -85(9)
C7 C21 Li5 C22 -126(2)
C40 C21 Li5 C22 125(2)
C22 C21 Li5 C23 34.7(15)
C7 C21 Li5 C23 -91(2)
C40 C21 Li5 C23 160(3)
C22 C21 Li5 C41 -36.9(16)
C7 C21 Li5 C41 -162(3)
C40 C21 Li5 C41 88(2)
C22 C21 Li5 C43 17(2)
C7 C21 Li5 C43 -109(4)
C40 C21 Li5 C43 142(4)
C22 C21 Li5 C42 -18(2)
C7 C21 Li5 C42 -144(4)
C40 C21 Li5 C42 107(4)
C22 C21 Li5 Li4 -172(7)
C7 C21 Li5 Li4 63(5)
C40 C21 Li5 Li4 -46(5)
C22 C21 Li5 C24 70(2)
C7 C21 Li5 C24 -56(2)
C40 C21 Li5 C24 -165(2)
C22 C21 Li5 C55 -69(2)
C7 C21 Li5 C55 165(2)
C40 C21 Li5 C55 56(2)
Li2 Li4 Li5 Li1 169(12)
C16 Li4 Li5 Li1 75(79)
C17 Li4 Li5 Li1 -26(12)
C15 Li4 Li5 Li1 -166(12)
C18 Li4 Li5 Li1 -63(9)
C33 Li4 Li5 Li1 89(11)
C4 Li4 Li5 Li1 -132(9)
C36 Li4 Li5 Li1 2(9)
C5 Li4 Li5 Li1 -98(9)
C14 Li4 Li5 Li1 160(9)
Li1 Li4 Li5 Li2 -169(12)
C16 Li4 Li5 Li2 -93(78)
C17 Li4 Li5 Li2 165(12)
C15 Li4 Li5 Li2 26(10)
C18 Li4 Li5 Li2 128(8)
C33 Li4 Li5 Li2 -79(10)
C4 Li4 Li5 Li2 59(7)
C36 Li4 Li5 Li2 -167(8)
C5 Li4 Li5 Li2 93(7)
C14 Li4 Li5 Li2 -8(6)
Li2 Li4 Li5 C22 -132(13)
Li1 Li4 Li5 C22 60(11)
C16 Li4 Li5 C22 135(73)
C17 Li4 Li5 C22 33(18)
C15 Li4 Li5 C22 -106(13)
C18 Li4 Li5 C22 -4(14)
C33 Li4 Li5 C22 149(8)
C4 Li4 Li5 C22 -73(13)
C36 Li4 Li5 C22 61(12)
C5 Li4 Li5 C22 -39(13)
C14 Li4 Li5 C22 -140(9)
Li2 Li4 Li5 C23 -71(16)
Li1 Li4 Li5 C23 120(19)
C16 Li4 Li5 C23 -164(67)
C17 Li4 Li5 C23 94(18)
C15 Li4 Li5 C23 -45(22)
C18 Li4 Li5 C23 57(18)
C33 Li4 Li5 C23 -151(12)
C4 Li4 Li5 C23 -12(20)
C36 Li4 Li5 C23 122(15)
C5 Li4 Li5 C23 22(18)
C14 Li4 Li5 C23 -79(17)
Li2 Li4 Li5 C41 171(13)
Li1 Li4 Li5 C41 3(8)
C16 Li4 Li5 C41 78(80)
C17 Li4 Li5 C41 -23(17)
C15 Li4 Li5 C41 -163(8)
C18 Li4 Li5 C41 -60(12)
C33 Li4 Li5 C41 92(13)
C4 Li4 Li5 C41 -129(9)
C36 Li4 Li5 C41 5(13)
C5 Li4 Li5 C41 -96(10)
C14 Li4 Li5 C41 163(7)
Li2 Li4 Li5 C43 29(23)
Li1 Li4 Li5 C43 -140(28)
C16 Li4 Li5 C43 -64(89)
C17 Li4 Li5 C43 -166(18)
C15 Li4 Li5 C43 55(29)
C18 Li4 Li5 C43 157(21)
C33 Li4 Li5 C43 -51(28)
C4 Li4 Li5 C43 88(24)
C36 Li4 Li5 C43 -138(22)
C5 Li4 Li5 C43 122(22)
C14 Li4 Li5 C43 20(27)
Li2 Li4 Li5 C42 116(15)
Li1 Li4 Li5 C42 -52(13)
C16 Li4 Li5 C42 23(88)
C17 Li4 Li5 C42 -78(17)
C15 Li4 Li5 C42 142(11)
C18 Li4 Li5 C42 -115(13)
C33 Li4 Li5 C42 37(20)
C4 Li4 Li5 C42 176(11)
C36 Li4 Li5 C42 -50(16)
C5 Li4 Li5 C42 -150(12)
C14 Li4 Li5 C42 108(13)
Li2 Li4 Li5 C21 -125(8)
Li1 Li4 Li5 C21 66(8)
C16 Li4 Li5 C21 142(76)
C17 Li4 Li5 C21 40(12)
C15 Li4 Li5 C21 -99(10)
C18 Li4 Li5 C21 3(8)
C33 Li4 Li5 C21 156(7)
C4 Li4 Li5 C21 -66(8)
C36 Li4 Li5 C21 68(7)
C5 Li4 Li5 C21 -32(8)
C14 Li4 Li5 C21 -133(5)
Li2 Li4 Li5 C24 -56(8)
Li1 Li4 Li5 C24 136(12)
C16 Li4 Li5 C24 -149(74)
C17 Li4 Li5 C24 110(10)
C15 Li4 Li5 C24 -30(15)
C18 Li4 Li5 C24 72(9)
C33 Li4 Li5 C24 -135(8)
C4 Li4 Li5 C24 3(11)
C36 Li4 Li5 C24 138(6)
C5 Li4 Li5 C24 37(9)
C14 Li4 Li5 C24 -64(9)
Li2 Li4 Li5 C55 167(9)
Li1 Li4 Li5 C55 -2(6)
C16 Li4 Li5 C55 74(79)
C17 Li4 Li5 C55 -28(13)
C15 Li4 Li5 C55 -167(8)
C18 Li4 Li5 C55 -65(7)
C33 Li4 Li5 C55 88(10)
C4 Li4 Li5 C55 -134(6)
C36 Li4 Li5 C55 0(8)
C5 Li4 Li5 C55 -100(6)
C14 Li4 Li5 C55 159(4)
C23 C24 Li5 Li1 -118(17)
C25 C24 Li5 Li1 117(16)
C8 C24 Li5 Li1 9(16)
C23 C24 Li5 Li2 163(7)
C25 C24 Li5 Li2 38(6)
C8 C24 Li5 Li2 -70(6)
C23 C24 Li5 C22 -34.9(16)
C25 C24 Li5 C22 -160(3)
C8 C24 Li5 C22 92(3)
C25 C24 Li5 C23 -125(2)
C8 C24 Li5 C23 127(2)
C23 C24 Li5 C41 -16(2)
C25 C24 Li5 C41 -141(4)
C8 C24 Li5 C41 111(4)
C23 C24 Li5 C43 35.9(15)
C25 C24 Li5 C43 -89(2)
C8 C24 Li5 C43 163(3)
C23 C24 Li5 C42 17.8(19)
C25 C24 Li5 C42 -107(4)
C8 C24 Li5 C42 145(4)
C23 C24 Li5 C21 -72(3)
C25 C24 Li5 C21 163(2)
C8 C24 Li5 C21 55(2)
C23 C24 Li5 Li4 -166(9)
C25 C24 Li5 Li4 69(7)
C8 C24 Li5 Li4 -39(7)
C23 C24 Li5 C55 -31(4)
C25 C24 Li5 C55 -156(5)
C8 C24 Li5 C55 96(5)
C41 C55 Li5 Li1 173(8)
C54 C55 Li5 Li1 -63(6)
C39 C55 Li5 Li1 44(6)
C41 C55 Li5 Li2 -172(15)
C54 C55 Li5 Li2 -48(13)
C39 C55 Li5 Li2 60(13)
Li1 C55 Li5 Li2 15(9)
C41 C55 Li5 C22 36.2(17)
C54 C55 Li5 C22 160(3)
C39 C55 Li5 C22 -92(3)
Li1 C55 Li5 C22 -137(8)
C41 C55 Li5 C23 17(2)
C54 C55 Li5 C23 141(4)
C39 C55 Li5 C23 -111(4)
Li1 C55 Li5 C23 -156(9)
C54 C55 Li5 C41 124(2)
C39 C55 Li5 C41 -128(2)
Li1 C55 Li5 C41 -173(8)
C41 C55 Li5 C43 -18(2)
C54 C55 Li5 C43 105(4)
C39 C55 Li5 C43 -147(4)
Li1 C55 Li5 C43 169(9)
C41 C55 Li5 C42 -35.4(15)
C54 C55 Li5 C42 88(2)
C39 C55 Li5 C42 -164(3)
Li1 C55 Li5 C42 152(8)
C41 C55 Li5 C21 73(3)
C54 C55 Li5 C21 -163(2)
C39 C55 Li5 C21 -56(2)
Li1 C55 Li5 C21 -100(7)
C41 C55 Li5 Li4 174(7)
C54 C55 Li5 Li4 -62(5)
C39 C55 Li5 Li4 45(5)
Li1 C55 Li5 Li4 1(4)
C41 C55 Li5 C24 33(4)
C54 C55 Li5 C24 156(5)
C39 C55 Li5 C24 -96(5)
Li1 C55 Li5 C24 -140(11)
